data_7720668
loop_
_publ_author_name
'Herniman, Julie M.'
'P Keeling, George'
'King, Rhys P.'
'Light, Mark E.'
'Kandathil Sintho, Navya'
'Snowsill, Kate'
'Reid, Gillian'

_publ_section_title
;
 Transition metal complexes with phosphine oxide appended aza-macrocycles
 - effects of ring size and denticity.
;
_journal_issue 13
_journal_name_full 'Dalton transactions (Cambridge, England : 2003)'
_journal_page_first 5266
_journal_page_last 5275
_journal_paper_doi 10.1039/d6dt00255b
_journal_volume 55
_journal_year 2026
_chemical_formula_moiety '2(C41 H46 Co N4 O2 P2), 4(C24 H20 B), 2(C H1.5 N0.5)'
_chemical_formula_sum 'C180 H175 B4 Co2 N9 O4 P4'
_chemical_formula_weight 2813.26
_space_group_crystal_system monoclinic
_space_group_IT_number 14
_space_group_name_Hall '-P 2ybc'
_space_group_name_H-M_alt 'P 1 21/c 1'
_atom_sites_solution_hydrogens geom
_atom_sites_solution_primary dual
_audit_creation_date 2025-08-05
_audit_creation_method
;
Olex2 1.5
(compiled 2025.07.13 svn.rb7424aed for OlexSys, GUI svn.r7308)
;
_audit_update_record
;
2025-12-15 deposited with the CCDC.	2026-03-02 downloaded from the CCDC.
;
_cell_angle_alpha 90
_cell_angle_beta 105.9370(10)
_cell_angle_gamma 90
_cell_formula_units_Z 2
_cell_length_a 13.4741(2)
_cell_length_b 35.5051(4)
_cell_length_c 16.4405(2)
_cell_measurement_reflns_used 103728
_cell_measurement_temperature 100.00(10)
_cell_measurement_theta_max 33.0590
_cell_measurement_theta_min 1.8390
_cell_volume 7562.82(17)
_computing_cell_refinement 'CrysAlisPro 1.171.44.96a (Rigaku OD, 2025)'
_computing_data_collection 'CrysAlisPro 1.171.44.96a (Rigaku OD, 2025)'
_computing_data_reduction 'CrysAlisPro 1.171.44.96a (Rigaku OD, 2025)'
_computing_molecular_graphics 'Olex2 1.5 (Dolomanov et al., 2009)'
_computing_publication_material 'Olex2 1.5 (Dolomanov et al., 2009)'
_computing_structure_refinement 'SHELXL 2018/3 (Sheldrick, 2015)'
_computing_structure_solution 'SHELXT 2018/2 (Sheldrick, 2018)'
_diffrn_ambient_environment N~2~
_diffrn_ambient_temperature 100.00(10)
_diffrn_detector 'Hybrid Pixel Array Detector'
_diffrn_detector_area_resol_mean 10.0000
_diffrn_detector_type HyPix
_diffrn_measured_fraction_theta_full 0.999
_diffrn_measured_fraction_theta_max 0.933
_diffrn_measurement_details
;
List of Runs (angles in degrees, time in seconds):

  # Type    Start    End  Width  t~exp~   \w     \q     \k     \f   Frames
#--------------------------------------------------------------------------
  1  \w      9.00  61.06   0.38   15.00    --   17.09-122.00  89.00  137
  2  \w    -63.00 -15.88   0.38   15.00    --  -18.50 122.00 171.00  124
  3  \w    -62.00 -22.86   0.38   15.00    --   17.09 -19.00  90.00  103
  4  \w    -62.00 -22.86   0.38   15.00    --   17.09 -19.00   0.00  103
  5  \w     -3.00  28.92   0.38   15.00    --   17.09  71.00-103.19   84
  6  \w      3.00  55.06   0.38   15.00    --   17.09  57.00-180.00  137
  7  \w     -3.00  28.92   0.38   15.00    --   17.09  70.00 -84.23   84
  8  \w     -4.00  21.08   0.38   15.00    --   17.09  74.00 104.67   66
  9  \w     16.00  61.22   0.38   15.00    --  -18.50  19.00-120.00  119
 10  \w    -73.00 -24.74   0.38   15.00    --  -18.50 136.00  65.06  127
 11  \w     16.00  61.22   0.38   15.00    --  -18.50  19.00-150.00  119
 12  \w     16.00  61.22   0.38   15.00    --  -18.50  19.00 120.00  119
 13  \w      3.00  55.06   0.38   15.00    --   17.09  57.00 120.00  137
 14  \w    -62.00 -22.86   0.38   15.00    --   17.09 -19.00 -30.00  103
 15  \w      3.00  55.06   0.38   15.00    --   17.09  57.00  30.00  137
 16  \w     -4.00  21.08   0.38   15.00    --   17.09  74.00 132.82   66
 17  \w      3.00  55.06   0.38   15.00    --   17.09  57.00 -60.00  137
 18  \w     16.00  61.22   0.38   15.00    --  -18.50  19.00 150.00  119
 19  \w    -48.00   6.34   0.38   15.00    --  -18.50  90.00 -84.10  143
 20  \w    -41.00  17.14   0.38   15.00    --  -18.50  77.00-150.00  153
 21  \w    -45.00  10.10   0.38   15.00    --  -18.50  84.00  54.22  145
 22  \w     16.00  61.22   0.38   15.00    --  -18.50  19.00 -60.00  119
 23  \w    -98.00 -22.00   0.38   15.00    --  -18.50 -19.00 120.00  200
;
_diffrn_measurement_device 'four-circle diffractometer'
_diffrn_measurement_device_type 'ROD, SynergyCustom system, HyPix'
_diffrn_measurement_method '\w scans'
_diffrn_orient_matrix_type 'CrysAlisPro convention (1999,Acta A55,543-557)'
_diffrn_orient_matrix_UB_11 -0.0299338000
_diffrn_orient_matrix_UB_12 0.0129093000
_diffrn_orient_matrix_UB_13 0.0162365000
_diffrn_orient_matrix_UB_21 -0.0196508000
_diffrn_orient_matrix_UB_22 -0.0150861000
_diffrn_orient_matrix_UB_23 0.0192391000
_diffrn_orient_matrix_UB_31 0.0414266000
_diffrn_orient_matrix_UB_32 0.0021808000
_diffrn_orient_matrix_UB_33 0.0371277000
_diffrn_radiation_monochromator mirror
_diffrn_radiation_probe x-ray
_diffrn_radiation_type 'Mo K\a'
_diffrn_radiation_wavelength 0.71073
_diffrn_reflns_av_R_equivalents 0.0539
_diffrn_reflns_av_unetI/netI 0.0297
_diffrn_reflns_Laue_measured_fraction_full 0.999
_diffrn_reflns_Laue_measured_fraction_max 0.933
_diffrn_reflns_limit_h_max 20
_diffrn_reflns_limit_h_min -20
_diffrn_reflns_limit_k_max 53
_diffrn_reflns_limit_k_min -54
_diffrn_reflns_limit_l_max 24
_diffrn_reflns_limit_l_min -24
_diffrn_reflns_number 247513
_diffrn_reflns_point_group_measured_fraction_full 0.999
_diffrn_reflns_point_group_measured_fraction_max 0.933
_diffrn_reflns_theta_full 25.242
_diffrn_reflns_theta_max 33.393
_diffrn_reflns_theta_min 1.829
_diffrn_source 'Rotating-anode X-ray tube'
_diffrn_source_type 'Rigaku (Mo) X-ray Source'
_exptl_absorpt_coefficient_mu 0.322
_exptl_absorpt_correction_T_max 1.00000
_exptl_absorpt_correction_T_min 0.79943
_exptl_absorpt_correction_type multi-scan
_exptl_absorpt_process_details
;
CrysAlisPro 1.171.44.96a (Rigaku Oxford Diffraction, 2025)
Empirical absorption correction using spherical harmonics,
implemented in SCALE3 ABSPACK scaling algorithm.
;
_exptl_crystal_colour orange
_exptl_crystal_colour_primary orange
_exptl_crystal_density_diffrn 1.235
_exptl_crystal_description block
_exptl_crystal_F_000 2968
_exptl_crystal_size_max 0.1
_exptl_crystal_size_mid 0.08
_exptl_crystal_size_min 0.06
_refine_diff_density_max 1.366
_refine_diff_density_min -0.670
_refine_diff_density_rms 0.081
_refine_ls_extinction_method none
_refine_ls_goodness_of_fit_ref 1.153
_refine_ls_hydrogen_treatment constr
_refine_ls_matrix_type full
_refine_ls_number_parameters 1002
_refine_ls_number_reflns 27432
_refine_ls_number_restraints 0
_refine_ls_restrained_S_all 1.153
_refine_ls_R_factor_all 0.0807
_refine_ls_R_factor_gt 0.0670
_refine_ls_shift/su_max 0.002
_refine_ls_shift/su_mean 0.000
_refine_ls_structure_factor_coef Fsqd
_refine_ls_weighting_details 'w=1/[\s^2^(Fo^2^)+(0.0596P)^2^+8.4295P] where P=(Fo^2^+2Fc^2^)/3'
_refine_ls_weighting_scheme calc
_refine_ls_wR_factor_gt 0.1601
_refine_ls_wR_factor_ref 0.1663
_reflns_Friedel_coverage 0.000
_reflns_number_gt 23130
_reflns_number_total 27432
_reflns_threshold_expression 'I > 2\s(I)'
_cod_data_source_file d6dt00255b2.cif
_cod_data_source_block 2025rk_cobnnodpph_auto
_cod_depositor_comments 'Adding full bibliography for 7720665--7720675.cif.'
_cod_database_code 7720668
_shelx_shelxl_version_number 2018/3
_chemical_oxdiff_formula 'Co N H P O B C'
_shelx_space_group_comment
;
The symmetry employed for this shelxl refinement is uniquely defined
by the following loop, which should always be used as a source of
symmetry information in preference to the above space-group names.
They are only intended as comments.
;
_shelx_estimated_absorpt_t_max 0.981
_shelx_estimated_absorpt_t_min 0.969
_diffrn_oxdiff_digest_od_ed
;

;
_olex2_refinement_description
;
1. Others
 Fixed Sof: C89(0.5) H89C(0.25) H89B(0.25) H89A(0.25) H89F(0.25) H89E(0.25)
 H89D(0.25) C90(0.25) N6(0.25) C91(0.25) N5(0.25) C22A(0.5) C23(0.5) H23(0.5)
 C27A(0.5) H27A(0.5) C26A(0.5) H26A(0.5) C24(0.5) H24(0.5) C25A(0.5) H25A(0.5)
 C25(0.5) H25(0.5) C24A(0.5) H24A(0.5) C27(0.5) H27(0.5) C26(0.5) H26(0.5)
 C23A(0.5) H23A(0.5) C22(0.5)
2.a Secondary CH2 refined with riding coordinates:
 C13(H13A,H13B), C30(H30A,H30B), C12(H12A,H12B), C37(H37A,H37B), C14(H14A,
 H14B), C28(H28A,H28B), C29(H29A,H29B), C15(H15A,H15B), C38(H38A,H38B)
2.b Aromatic/amide H refined with riding coordinates:
 C32(H32), C76(H76), C67(H67), C72(H72), C82(H82), C80(H80), C66(H66),
 C88(H88), C33(H33), C68(H68), C74(H74), C92(H92), C73(H73), C69(H69), C70(H70),
  C78(H78), C79(H79), C17(H17), C84(H84), C11(H11), C21(H21), C81(H81),
 C75(H75), C63(H63), C8(H8), C54(H54), C53(H53), C18(H18), C34(H34), C64(H64),
 C55(H55), C36(H36), C35(H35), C86(H86), C51(H51), C57(H57), C87(H87), C56(H56),
  C85(H85), C60(H60), C19(H19), C62(H62), C10(H10), C47(H47), C6(H6), C20(H20),
 C2(H2), C42(H42), C9(H9), C61(H61), C46(H46), C49(H49), C48(H48), C50(H50),
 C4(H4), C45(H45), C5(H5), C44(H44), C3(H3), C43(H43), C23(H23), C27A(H27A),
 C26A(H26A), C24(H24), C25A(H25A), C25(H25), C24A(H24A), C27(H27), C26(H26),
 C23A(H23A)
2.c Idealised Me refined as rotating group:
 C40(H40A,H40B,H40C), C89(H89C,H89B,H89A), C89(H89F,H89E,H89D)
;
_olex2_submission_special_instructions 'No special instructions were received'
_oxdiff_exptl_absorpt_empirical_details
;
Empirical correction (ABSPACK) includes:
- Absorption correction using spherical harmonics
- Frame scaling
;
_oxdiff_exptl_absorpt_empirical_full_max 1.615
_oxdiff_exptl_absorpt_empirical_full_min 0.725

loop_
_space_group_symop_operation_xyz
'x, y, z'
'-x, y+1/2, -z+1/2'
'-x, -y, -z'
'x, -y-1/2, z-1/2'

loop_
_atom_site_label
_atom_site_type_symbol
_atom_site_fract_x
_atom_site_fract_y
_atom_site_fract_z
_atom_site_U_iso_or_equiv
_atom_site_adp_type
_atom_site_occupancy
_atom_site_site_symmetry_order
_atom_site_calc_flag
_atom_site_refinement_flags_posn
_atom_site_refinement_flags_adp
_atom_site_refinement_flags_occupancy
_atom_site_disorder_assembly
_atom_site_disorder_group
Co1 Co 0.68556(2) 0.59267(2) 0.79004(2) 0.01664(6) Uani 1 1 d . . . . .
P1 P 0.77195(4) 0.62117(2) 0.64986(3) 0.01799(9) Uani 1 1 d . . . . .
P2 P 0.72059(4) 0.64663(2) 0.94215(3) 0.01892(9) Uani 1 1 d . . . . .
O2 O 0.71850(11) 0.64565(4) 0.84984(8) 0.0226(3) Uani 1 1 d . . . . .
O1 O 0.67129(10) 0.61244(3) 0.67040(8) 0.0197(2) Uani 1 1 d . . . . .
N1 N 0.84803(12) 0.58478(4) 0.79871(9) 0.0177(3) Uani 1 1 d . . . . .
N3 N 0.73425(12) 0.57206(4) 0.91934(9) 0.0183(3) Uani 1 1 d . . . . .
N2 N 0.67887(12) 0.53333(4) 0.76137(9) 0.0178(3) Uani 1 1 d . . . . .
N4 N 0.53044(14) 0.60138(4) 0.78978(11) 0.0234(3) Uani 1 1 d . . . . .
C31 C 0.56819(14) 0.48414(5) 0.66640(12) 0.0206(3) Uani 1 1 d . . . . .
C71 C 1.07940(14) 0.47993(5) 0.75897(11) 0.0196(3) Uani 1 1 d . . . . .
C65 C 1.18452(14) 0.52520(5) 0.88840(11) 0.0194(3) Uani 1 1 d . . . . .
C32 C 0.53495(15) 0.45447(5) 0.70817(12) 0.0230(3) Uani 1 1 d . . . . .
H32 H 0.511829 0.459507 0.756711 0.028 Uiso 1 1 calc R U . . .
C76 C 1.01526(14) 0.48838(5) 0.67838(12) 0.0210(3) Uani 1 1 d . . . . .
H76 H 1.034994 0.508194 0.647221 0.025 Uiso 1 1 calc R U . . .
C7 C 0.79294(15) 0.59133(5) 0.56848(11) 0.0201(3) Uani 1 1 d . . . . .
C67 C 1.11273(15) 0.53934(5) 1.00739(12) 0.0237(3) Uani 1 1 d . . . . .
H67 H 1.062757 0.534017 1.036840 0.028 Uiso 1 1 calc R U . . .
C72 C 1.04435(15) 0.45006(5) 0.80035(12) 0.0232(3) Uani 1 1 d . . . . .
H72 H 1.085271 0.442814 0.854877 0.028 Uiso 1 1 calc R U . . .
C82 C 1.37824(15) 0.47681(5) 0.88902(12) 0.0219(3) Uani 1 1 d . . . . .
H82 H 1.388828 0.500815 0.915530 0.026 Uiso 1 1 calc R U . . .
C13 C 0.90249(14) 0.59022(5) 0.88945(11) 0.0199(3) Uani 1 1 d . . . . .
H13A H 0.903169 0.617332 0.903645 0.024 Uiso 1 1 calc R U . . .
H13B H 0.974911 0.581680 0.900387 0.024 Uiso 1 1 calc R U . . .
C80 C 1.44558(16) 0.41511(6) 0.87276(13) 0.0262(4) Uani 1 1 d . . . . .
H80 H 1.499143 0.396876 0.887446 0.031 Uiso 1 1 calc R U . . .
C66 C 1.11199(14) 0.51902(5) 0.93432(11) 0.0205(3) Uani 1 1 d . . . . .
H66 H 1.060499 0.500313 0.914966 0.025 Uiso 1 1 calc R U . . .
C30 C 0.57609(14) 0.52366(5) 0.70199(12) 0.0209(3) Uani 1 1 d . . . . .
H30A H 0.561042 0.541757 0.654350 0.025 Uiso 1 1 calc R U . . .
H30B H 0.522391 0.526915 0.732163 0.025 Uiso 1 1 calc R U . . .
C83 C 1.21564(14) 0.53163(5) 0.73650(11) 0.0194(3) Uani 1 1 d . . . . .
C77 C 1.28266(14) 0.46949(5) 0.83015(11) 0.0194(3) Uani 1 1 d . . . . .
C88 C 1.29391(16) 0.52680(6) 0.69668(13) 0.0265(4) Uani 1 1 d . . . . .
H88 H 1.337331 0.505325 0.710598 0.032 Uiso 1 1 calc R U . . .
C33 C 0.53530(17) 0.41753(5) 0.67942(13) 0.0268(4) Uani 1 1 d . . . . .
H33 H 0.513235 0.397543 0.708710 0.032 Uiso 1 1 calc R U . . .
C68 C 1.18563(17) 0.56713(6) 1.03711(12) 0.0275(4) Uani 1 1 d . . . . .
H68 H 1.186020 0.581042 1.086551 0.033 Uiso 1 1 calc R U . . .
C16 C 0.84161(14) 0.66317(5) 1.00657(12) 0.0210(3) Uani 1 1 d . . . . .
C74 C 0.89182(16) 0.43998(5) 0.68559(15) 0.0283(4) Uani 1 1 d . . . . .
H74 H 0.829366 0.426802 0.661240 0.034 Uiso 1 1 calc R U . . .
C92 C 0.89169(16) 0.58134(6) 0.56461(12) 0.0246(3) Uani 1 1 d . . . . .
H92 H 0.950550 0.590680 0.605804 0.030 Uiso 1 1 calc R U . . .
C1 C 0.78022(16) 0.66905(5) 0.62004(12) 0.0224(3) Uani 1 1 d . . . . .
C12 C 0.87640(14) 0.61472(5) 0.74670(11) 0.0192(3) Uani 1 1 d . . . . .
H12A H 0.940631 0.607674 0.732312 0.023 Uiso 1 1 calc R U . . .
H12B H 0.888980 0.638593 0.779044 0.023 Uiso 1 1 calc R U . . .
C73 C 0.95284(16) 0.43065(5) 0.76537(14) 0.0271(4) Uani 1 1 d . . . . .
H73 H 0.932248 0.410951 0.796320 0.033 Uiso 1 1 calc R U . . .
C37 C 0.76253(14) 0.52763(5) 0.71984(11) 0.0197(3) Uani 1 1 d . . . . .
H37A H 0.741004 0.538401 0.662103 0.024 Uiso 1 1 calc R U . . .
H37B H 0.773944 0.500299 0.714650 0.024 Uiso 1 1 calc R U . . .
C14 C 0.84936(14) 0.56804(5) 0.94557(11) 0.0202(3) Uani 1 1 d . . . . .
H14A H 0.867185 0.541052 0.943922 0.024 Uiso 1 1 calc R U . . .
H14B H 0.876298 0.576799 1.004711 0.024 Uiso 1 1 calc R U . . .
C39 C 0.45800(16) 0.61375(5) 0.79974(13) 0.0252(4) Uani 1 1 d . . . . .
C28 C 0.68094(15) 0.53491(5) 0.91395(12) 0.0214(3) Uani 1 1 d . . . . .
H28A H 0.605882 0.538954 0.904204 0.026 Uiso 1 1 calc R U . . .
H28B H 0.706976 0.521207 0.968071 0.026 Uiso 1 1 calc R U . . .
C69 C 1.25804(17) 0.57428(5) 0.99340(13) 0.0269(4) Uani 1 1 d . . . . .
H69 H 1.308639 0.593265 1.012977 0.032 Uiso 1 1 calc R U . . .
C70 C 1.25717(16) 0.55381(5) 0.92096(12) 0.0235(3) Uani 1 1 d . . . . .
H70 H 1.307706 0.559367 0.892214 0.028 Uiso 1 1 calc R U . . .
C78 C 1.27394(15) 0.43354(5) 0.79278(12) 0.0233(3) Uani 1 1 d . . . . .
H78 H 1.211484 0.427135 0.751800 0.028 Uiso 1 1 calc R U . . .
C79 C 1.35309(17) 0.40688(5) 0.81331(13) 0.0261(4) Uani 1 1 d . . . . .
H79 H 1.343552 0.382958 0.786406 0.031 Uiso 1 1 calc R U . . .
C29 C 0.69984(15) 0.51149(5) 0.84220(11) 0.0211(3) Uani 1 1 d . . . . .
H29A H 0.772415 0.502768 0.858147 0.025 Uiso 1 1 calc R U . . .
H29B H 0.654794 0.488973 0.833342 0.025 Uiso 1 1 calc R U . . .
C17 C 0.89806(16) 0.68767(5) 0.96925(13) 0.0246(4) Uani 1 1 d . . . . .
H17 H 0.872529 0.694225 0.911221 0.030 Uiso 1 1 calc R U . . .
C84 C 1.15591(16) 0.56466(5) 0.71366(13) 0.0246(4) Uani 1 1 d . . . . .
H84 H 1.102751 0.569663 0.740006 0.029 Uiso 1 1 calc R U . . .
C15 C 0.69780(15) 0.59858(5) 0.97445(11) 0.0206(3) Uani 1 1 d . . . . .
H15A H 0.735977 0.594397 1.034410 0.025 Uiso 1 1 calc R U . . .
H15B H 0.623327 0.594691 0.968212 0.025 Uiso 1 1 calc R U . . .
C11 C 0.90419(17) 0.55777(6) 0.50066(13) 0.0271(4) Uani 1 1 d . . . . .
H11 H 0.971498 0.550945 0.498259 0.032 Uiso 1 1 calc R U . . .
C38 C 0.86381(14) 0.54611(5) 0.76948(12) 0.0201(3) Uani 1 1 d . . . . .
H38A H 0.896625 0.530300 0.819187 0.024 Uiso 1 1 calc R U . . .
H38B H 0.911409 0.547346 0.733159 0.024 Uiso 1 1 calc R U . . .
C21 C 0.87908(18) 0.65388(6) 1.09237(13) 0.0286(4) Uani 1 1 d . . . . .
H21 H 0.840798 0.637499 1.118077 0.034 Uiso 1 1 calc R U . . .
C81 C 1.45856(15) 0.45047(6) 0.91048(12) 0.0245(3) Uani 1 1 d . . . . .
H81 H 1.521742 0.456753 0.950699 0.029 Uiso 1 1 calc R U . . .
C58 C 0.22544(17) 0.69812(5) 0.30386(13) 0.0276(4) Uani 1 1 d . . . . .
C75 C 0.92344(16) 0.46897(5) 0.64167(13) 0.0256(4) Uani 1 1 d . . . . .
H75 H 0.882688 0.475625 0.586663 0.031 Uiso 1 1 calc R U . . .
C63 C 0.18929(18) 0.82447(6) 0.43026(17) 0.0335(5) Uani 1 1 d . . . . .
H63 H 0.215624 0.840355 0.477801 0.040 Uiso 1 1 calc R U . . .
C8 C 0.70675(17) 0.57774(6) 0.50777(13) 0.0292(4) Uani 1 1 d . . . . .
H8 H 0.639250 0.584475 0.509832 0.035 Uiso 1 1 calc R U . . .
C52 C 0.25647(19) 0.70201(5) 0.47108(14) 0.0319(5) Uani 1 1 d . . . . .
C54 C 0.2677(2) 0.64524(6) 0.22312(16) 0.0374(5) Uani 1 1 d . . . . .
H54 H 0.262984 0.619052 0.210813 0.045 Uiso 1 1 calc R U . . .
C53 C 0.22101(19) 0.65969(6) 0.28194(14) 0.0323(4) Uani 1 1 d . . . . .
H53 H 0.184561 0.642963 0.308501 0.039 Uiso 1 1 calc R U . . .
C18 C 0.99140(17) 0.70235(6) 1.01730(16) 0.0331(5) Uani 1 1 d . . . . .
H18 H 1.029659 0.719003 0.992202 0.040 Uiso 1 1 calc R U . . .
C34 C 0.56784(18) 0.40998(6) 0.60815(14) 0.0293(4) Uani 1 1 d . . . . .
H34 H 0.570029 0.384760 0.589408 0.035 Uiso 1 1 calc R U . . .
C59 C 0.16587(17) 0.76045(6) 0.37141(14) 0.0278(4) Uani 1 1 d . . . . .
C64 C 0.20297(17) 0.78548(6) 0.43857(15) 0.0293(4) Uani 1 1 d . . . . .
H64 H 0.239056 0.775555 0.492192 0.035 Uiso 1 1 calc R U . . .
C55 C 0.3212(2) 0.66854(7) 0.18210(16) 0.0391(5) Uani 1 1 d . . . . .
H55 H 0.352486 0.658682 0.141433 0.047 Uiso 1 1 calc R U . . .
C36 C 0.59725(16) 0.47620(6) 0.59288(12) 0.0261(4) Uani 1 1 d . . . . .
H36 H 0.617194 0.496153 0.562214 0.031 Uiso 1 1 calc R U . . .
C41 C 0.0636(2) 0.69481(6) 0.37128(14) 0.0334(4) Uani 1 1 d . . . . .
C35 C 0.59720(18) 0.43937(6) 0.56426(13) 0.0300(4) Uani 1 1 d . . . . .
H35 H 0.617397 0.434299 0.514350 0.036 Uiso 1 1 calc R U . . .
C86 C 1.24958(18) 0.58409(7) 0.61506(15) 0.0338(5) Uani 1 1 d . . . . .
H86 H 1.260540 0.601303 0.574142 0.041 Uiso 1 1 calc R U . . .
C51 C 0.3557(2) 0.68812(6) 0.47973(15) 0.0364(5) Uani 1 1 d . . . . .
H51 H 0.378360 0.684970 0.430284 0.044 Uiso 1 1 calc R U . . .
C57 C 0.28080(18) 0.72073(6) 0.26152(14) 0.0306(4) Uani 1 1 d . . . . .
H57 H 0.286596 0.746891 0.274030 0.037 Uiso 1 1 calc R U . . .
C87 C 1.31094(18) 0.55232(8) 0.63710(15) 0.0356(5) Uani 1 1 d . . . . .
H87 H 1.365049 0.547851 0.611503 0.043 Uiso 1 1 calc R U . . .
C56 C 0.3277(2) 0.70668(7) 0.20199(15) 0.0360(5) Uani 1 1 d . . . . .
H56 H 0.364224 0.723198 0.175014 0.043 Uiso 1 1 calc R U . . .
C85 C 1.17180(17) 0.59018(6) 0.65409(15) 0.0307(4) Uani 1 1 d . . . . .
H85 H 1.129181 0.611863 0.640115 0.037 Uiso 1 1 calc R U . . .
C60 C 0.11467(19) 0.77746(6) 0.29395(15) 0.0340(5) Uani 1 1 d . . . . .
H60 H 0.088814 0.761809 0.245918 0.041 Uiso 1 1 calc R U . . .
C19 C 1.02863(19) 0.69263(7) 1.10203(17) 0.0394(5) Uani 1 1 d . . . . .
H19 H 1.092957 0.702390 1.134530 0.047 Uiso 1 1 calc R U . . .
C62 C 0.13771(19) 0.83997(6) 0.35332(18) 0.0366(5) Uani 1 1 d . . . . .
H62 H 0.128000 0.866435 0.347450 0.044 Uiso 1 1 calc R U . . .
C10 C 0.81869(19) 0.54428(7) 0.44061(14) 0.0337(5) Uani 1 1 d . . . . .
H10 H 0.827142 0.528172 0.396859 0.040 Uiso 1 1 calc R U . . .
C47 C 0.2273(2) 0.70525(7) 0.54636(16) 0.0409(6) Uani 1 1 d . . . . .
H47 H 0.159696 0.713918 0.543571 0.049 Uiso 1 1 calc R U . . .
C6 C 0.8359(2) 0.67934(6) 0.56340(16) 0.0359(5) Uani 1 1 d . . . . .
H6 H 0.866478 0.660665 0.536666 0.043 Uiso 1 1 calc R U . . .
C20 C 0.9725(2) 0.66873(7) 1.13968(15) 0.0379(5) Uani 1 1 d . . . . .
H20 H 0.998147 0.662537 1.197914 0.046 Uiso 1 1 calc R U . . .
C2 C 0.7343(2) 0.69612(6) 0.65873(16) 0.0359(5) Uani 1 1 d . . . . .
H2 H 0.696471 0.688878 0.697181 0.043 Uiso 1 1 calc R U . . .
C40 C 0.36526(18) 0.63046(7) 0.81521(18) 0.0369(5) Uani 1 1 d . . . . .
H40A H 0.341881 0.651604 0.776339 0.055 Uiso 1 1 calc R U . . .
H40B H 0.381347 0.639520 0.873690 0.055 Uiso 1 1 calc R U . . .
H40C H 0.310620 0.611429 0.805923 0.055 Uiso 1 1 calc R U . . .
C42 C -0.0314(2) 0.71277(8) 0.33699(16) 0.0379(5) Uani 1 1 d . . . . .
H42 H -0.031683 0.738393 0.320282 0.046 Uiso 1 1 calc R U . . .
C9 C 0.72051(19) 0.55426(7) 0.44421(15) 0.0379(5) Uani 1 1 d . . . . .
H9 H 0.661955 0.544913 0.402699 0.045 Uiso 1 1 calc R U . . .
B2 B 1.18956(15) 0.50143(5) 0.80324(12) 0.0183(3) Uani 1 1 d . . . . .
C61 C 0.1002(2) 0.81624(7) 0.28459(17) 0.0377(5) Uani 1 1 d . . . . .
H61 H 0.064696 0.826460 0.231128 0.045 Uiso 1 1 calc R U . . .
C46 C 0.0563(2) 0.65734(7) 0.39679(17) 0.0417(6) Uani 1 1 d . . . . .
H46 H 0.118099 0.644202 0.423462 0.050 Uiso 1 1 calc R U . . .
C49 C 0.3927(3) 0.68324(7) 0.63109(17) 0.0486(7) Uani 1 1 d . . . . .
H49 H 0.438654 0.677620 0.684783 0.058 Uiso 1 1 calc R U . . .
C48 C 0.2934(3) 0.69626(7) 0.62488(17) 0.0486(7) Uani 1 1 d . . . . .
H48 H 0.270883 0.699003 0.674462 0.058 Uiso 1 1 calc R U . . .
C50 C 0.4235(2) 0.67861(7) 0.55821(17) 0.0447(6) Uani 1 1 d . . . . .
H50 H 0.490221 0.669027 0.561250 0.054 Uiso 1 1 calc R U . . .
C4 C 0.8008(3) 0.74432(7) 0.5859(2) 0.0517(8) Uani 1 1 d . . . . .
H4 H 0.808892 0.770255 0.575054 0.062 Uiso 1 1 calc R U . . .
C45 C -0.0375(3) 0.63865(9) 0.3847(2) 0.0526(8) Uani 1 1 d . . . . .
H45 H -0.038224 0.612995 0.400923 0.063 Uiso 1 1 calc R U . . .
C5 C 0.8458(3) 0.71737(7) 0.5466(2) 0.0504(7) Uani 1 1 d . . . . .
H5 H 0.883570 0.724826 0.508263 0.061 Uiso 1 1 calc R U . . .
B1 B 0.1775(2) 0.71428(6) 0.37931(15) 0.0289(4) Uani 1 1 d . . . . .
C44 C -0.1293(3) 0.65698(10) 0.3493(2) 0.0531(8) Uani 1 1 d . . . . .
H44 H -0.193400 0.644280 0.340897 0.064 Uiso 1 1 calc R U . . .
C3 C 0.7443(3) 0.73392(6) 0.6406(2) 0.0502(7) Uani 1 1 d . . . . .
H3 H 0.712055 0.752636 0.665923 0.060 Uiso 1 1 calc R U . . .
C43 C -0.1259(2) 0.69428(10) 0.3265(2) 0.0500(7) Uani 1 1 d . . . . .
H43 H -0.188524 0.707576 0.303384 0.060 Uiso 1 1 calc R U . . .
C89 C 0.5908(4) 0.68394(15) 0.3898(4) 0.0415(11) Uani 0.5 1 d . . P . .
H89C H 0.615984 0.658735 0.409490 0.062 Uiso 0.25 1 calc R U P A 1
H89B H 0.519132 0.686638 0.391997 0.062 Uiso 0.25 1 calc R U P A 1
H89A H 0.633775 0.702938 0.426369 0.062 Uiso 0.25 1 calc R U P A 1
H89F H 0.644796 0.664634 0.401018 0.062 Uiso 0.25 1 calc R U P B 2
H89E H 0.522977 0.671882 0.369869 0.062 Uiso 0.25 1 calc R U P B 2
H89D H 0.594460 0.697910 0.442010 0.062 Uiso 0.25 1 calc R U P B 2
C90 C 0.5957(5) 0.6891(2) 0.3044(6) 0.0207(15) Uani 0.25 1 d . . P C 1
N6 N 0.5991(6) 0.6930(3) 0.2391(6) 0.0388(19) Uani 0.25 1 d . . P C 1
C91 C 0.6051(7) 0.7089(5) 0.3277(7) 0.052(4) Uani 0.25 1 d . . P C 2
N5 N 0.6214(9) 0.7344(5) 0.2851(7) 0.070(4) Uani 0.25 1 d . . P C 2
C22A C 0.6196(9) 0.6767(3) 0.9489(4) 0.0179(13) Uani 0.5 1 d . . P D 1
C23 C 0.6164(5) 0.67593(17) 1.0549(4) 0.0318(12) Uani 0.5 1 d . . P D -1
H23 H 0.661422 0.660962 1.097244 0.038 Uiso 0.5 1 calc R U P D -1
C27A C 0.5708(4) 0.69877(15) 0.8795(4) 0.0298(10) Uani 0.5 1 d . . P D 1
H27A H 0.591839 0.697407 0.829005 0.036 Uiso 0.5 1 calc R U P D 1
C26A C 0.4913(4) 0.72279(15) 0.8842(5) 0.0450(13) Uani 0.5 1 d . . P D 1
H26A H 0.458323 0.737890 0.836816 0.054 Uiso 0.5 1 calc R U P D 1
C24 C 0.5419(5) 0.69919(15) 1.0756(5) 0.0399(12) Uani 0.5 1 d . . P D -1
H24 H 0.535537 0.699436 1.131770 0.048 Uiso 0.5 1 calc R U P D -1
C25A C 0.4601(5) 0.72492(18) 0.9564(7) 0.0446(18) Uani 0.5 1 d . . P D 1
H25A H 0.405350 0.741389 0.958672 0.054 Uiso 0.5 1 calc R U P D 1
C25 C 0.4780(5) 0.72169(17) 1.0141(5) 0.0411(12) Uani 0.5 1 d . . P D -1
H25 H 0.428775 0.737700 1.028322 0.049 Uiso 0.5 1 calc R U P D -1
C24A C 0.5076(5) 0.7033(2) 1.0266(5) 0.0447(13) Uani 0.5 1 d . . P D 1
H24A H 0.485789 0.704825 1.076734 0.054 Uiso 0.5 1 calc R U P D 1
C27 C 0.5602(6) 0.6976(2) 0.9118(4) 0.0411(16) Uani 0.5 1 d . . P D -1
H27 H 0.566725 0.697487 0.855778 0.049 Uiso 0.5 1 calc R U P D -1
C26 C 0.4859(7) 0.7208(2) 0.9330(5) 0.0479(18) Uani 0.5 1 d . . P D -1
H26 H 0.441158 0.735834 0.890649 0.058 Uiso 0.5 1 calc R U P D -1
C23A C 0.5887(5) 0.67888(18) 1.0225(4) 0.0312(11) Uani 0.5 1 d . . P D 1
H23A H 0.622160 0.663976 1.070112 0.037 Uiso 0.5 1 calc R U P D 1
C22 C 0.6234(10) 0.6751(3) 0.9734(4) 0.0210(15) Uani 0.5 1 d . . P D -1

loop_
_atom_site_aniso_label
_atom_site_aniso_U_11
_atom_site_aniso_U_22
_atom_site_aniso_U_33
_atom_site_aniso_U_23
_atom_site_aniso_U_13
_atom_site_aniso_U_12
Co1 0.02137(11) 0.00968(9) 0.01795(11) 0.00230(7) 0.00385(8) 0.00111(8)
P1 0.0224(2) 0.01307(17) 0.01762(19) 0.00188(14) 0.00400(16) -0.00112(15)
P2 0.0231(2) 0.01108(17) 0.0217(2) -0.00019(14) 0.00467(16) 0.00143(15)
O2 0.0328(7) 0.0125(5) 0.0196(6) 0.0020(4) 0.0024(5) -0.0020(5)
O1 0.0219(6) 0.0150(5) 0.0212(6) 0.0032(4) 0.0039(5) -0.0001(4)
N1 0.0228(7) 0.0119(6) 0.0168(6) 0.0004(5) 0.0029(5) 0.0016(5)
N3 0.0250(7) 0.0097(5) 0.0199(6) 0.0011(5) 0.0057(5) 0.0016(5)
N2 0.0221(7) 0.0119(6) 0.0185(6) 0.0021(5) 0.0041(5) 0.0010(5)
N4 0.0310(8) 0.0138(6) 0.0242(7) 0.0010(5) 0.0058(6) 0.0006(6)
C31 0.0227(8) 0.0147(7) 0.0224(8) 0.0009(6) 0.0032(6) -0.0021(6)
C71 0.0242(8) 0.0125(7) 0.0223(8) -0.0017(6) 0.0069(6) 0.0013(6)
C65 0.0237(8) 0.0123(6) 0.0207(7) 0.0022(5) 0.0039(6) 0.0027(6)
C32 0.0280(9) 0.0155(7) 0.0260(8) 0.0011(6) 0.0081(7) -0.0017(6)
C76 0.0249(8) 0.0152(7) 0.0227(8) -0.0019(6) 0.0061(7) 0.0011(6)
C7 0.0260(8) 0.0149(7) 0.0190(7) 0.0012(6) 0.0054(6) -0.0002(6)
C67 0.0283(9) 0.0222(8) 0.0206(8) 0.0038(6) 0.0068(7) 0.0096(7)
C72 0.0286(9) 0.0159(7) 0.0249(8) 0.0001(6) 0.0069(7) -0.0017(6)
C82 0.0251(8) 0.0174(7) 0.0232(8) -0.0008(6) 0.0065(7) 0.0006(6)
C13 0.0233(8) 0.0156(7) 0.0177(7) 0.0006(6) 0.0006(6) 0.0028(6)
C80 0.0291(9) 0.0216(8) 0.0293(9) 0.0038(7) 0.0105(8) 0.0074(7)
C66 0.0237(8) 0.0162(7) 0.0205(8) 0.0023(6) 0.0040(6) 0.0042(6)
C30 0.0230(8) 0.0140(7) 0.0237(8) 0.0023(6) 0.0033(6) -0.0002(6)
C83 0.0215(8) 0.0154(7) 0.0200(7) 0.0000(6) 0.0037(6) -0.0012(6)
C77 0.0245(8) 0.0150(7) 0.0190(7) 0.0014(6) 0.0064(6) 0.0013(6)
C88 0.0276(9) 0.0286(9) 0.0239(9) 0.0050(7) 0.0079(7) 0.0034(7)
C33 0.0331(10) 0.0161(7) 0.0307(10) 0.0016(7) 0.0080(8) -0.0017(7)
C68 0.0365(10) 0.0214(8) 0.0212(8) -0.0023(6) 0.0023(7) 0.0104(7)
C16 0.0248(8) 0.0142(7) 0.0233(8) -0.0034(6) 0.0052(7) 0.0019(6)
C74 0.0255(9) 0.0181(8) 0.0394(11) -0.0073(7) 0.0058(8) -0.0029(7)
C92 0.0268(9) 0.0239(8) 0.0223(8) -0.0012(7) 0.0053(7) -0.0016(7)
C1 0.0320(9) 0.0137(7) 0.0215(8) 0.0022(6) 0.0076(7) -0.0028(6)
C12 0.0223(8) 0.0165(7) 0.0182(7) -0.0004(6) 0.0045(6) -0.0019(6)
C73 0.0306(9) 0.0162(8) 0.0366(10) -0.0023(7) 0.0126(8) -0.0040(7)
C37 0.0239(8) 0.0128(7) 0.0211(8) -0.0006(6) 0.0042(6) 0.0007(6)
C14 0.0248(8) 0.0154(7) 0.0178(7) 0.0026(6) 0.0013(6) 0.0034(6)
C39 0.0267(9) 0.0192(8) 0.0277(9) 0.0033(7) 0.0040(7) -0.0040(7)
C28 0.0314(9) 0.0114(6) 0.0215(8) 0.0023(6) 0.0076(7) -0.0001(6)
C69 0.0333(10) 0.0155(7) 0.0275(9) -0.0037(6) 0.0011(8) 0.0014(7)
C70 0.0297(9) 0.0139(7) 0.0261(9) -0.0010(6) 0.0064(7) -0.0001(6)
C78 0.0271(9) 0.0179(8) 0.0238(8) -0.0012(6) 0.0053(7) 0.0022(6)
C79 0.0330(10) 0.0173(8) 0.0287(9) -0.0018(7) 0.0096(8) 0.0040(7)
C29 0.0293(9) 0.0114(7) 0.0213(8) 0.0034(6) 0.0050(7) 0.0019(6)
C17 0.0277(9) 0.0199(8) 0.0276(9) -0.0051(7) 0.0097(7) -0.0002(7)
C84 0.0273(9) 0.0170(7) 0.0300(9) 0.0041(7) 0.0088(7) 0.0008(6)
C15 0.0299(9) 0.0138(7) 0.0190(7) 0.0003(6) 0.0085(7) 0.0013(6)
C11 0.0321(10) 0.0251(9) 0.0251(9) 0.0013(7) 0.0099(8) 0.0041(7)
C38 0.0234(8) 0.0133(7) 0.0224(8) -0.0015(6) 0.0043(6) 0.0029(6)
C21 0.0398(11) 0.0185(8) 0.0242(9) -0.0018(7) 0.0029(8) 0.0022(7)
C81 0.0244(8) 0.0244(8) 0.0241(8) 0.0019(7) 0.0057(7) 0.0022(7)
C58 0.0336(10) 0.0181(8) 0.0246(9) -0.0008(6) -0.0029(8) 0.0012(7)
C75 0.0261(9) 0.0193(8) 0.0283(9) -0.0049(7) 0.0023(7) 0.0023(7)
C63 0.0322(10) 0.0194(9) 0.0505(13) -0.0020(8) 0.0141(10) -0.0031(7)
C8 0.0275(9) 0.0306(10) 0.0267(9) -0.0045(8) 0.0024(8) 0.0004(8)
C52 0.0469(12) 0.0138(8) 0.0291(10) -0.0010(7) 0.0004(9) 0.0004(8)
C54 0.0438(13) 0.0229(9) 0.0366(11) -0.0077(8) -0.0038(10) 0.0054(9)
C53 0.0391(11) 0.0185(8) 0.0327(10) -0.0025(7) -0.0014(9) -0.0001(8)
C18 0.0282(10) 0.0275(10) 0.0444(12) -0.0108(9) 0.0116(9) -0.0036(8)
C34 0.0356(10) 0.0196(8) 0.0312(10) -0.0045(7) 0.0064(8) -0.0009(7)
C59 0.0315(10) 0.0182(8) 0.0328(10) 0.0016(7) 0.0071(8) 0.0022(7)
C64 0.0305(10) 0.0192(8) 0.0379(11) 0.0004(7) 0.0092(8) -0.0004(7)
C55 0.0402(12) 0.0370(12) 0.0352(11) -0.0095(9) 0.0023(10) 0.0087(10)
C36 0.0322(10) 0.0233(8) 0.0219(8) -0.0002(7) 0.0058(7) -0.0067(7)
C41 0.0452(12) 0.0266(10) 0.0275(10) -0.0025(8) 0.0087(9) -0.0057(9)
C35 0.0360(11) 0.0301(10) 0.0241(9) -0.0062(7) 0.0084(8) -0.0050(8)
C86 0.0316(10) 0.0365(11) 0.0315(10) 0.0158(9) 0.0055(8) -0.0035(8)
C51 0.0443(13) 0.0257(10) 0.0318(11) 0.0011(8) -0.0019(9) -0.0027(9)
C57 0.0391(11) 0.0210(8) 0.0273(9) -0.0021(7) 0.0017(8) -0.0001(8)
C87 0.0315(10) 0.0472(13) 0.0304(10) 0.0142(9) 0.0119(9) 0.0044(9)
C56 0.0399(12) 0.0317(11) 0.0340(11) -0.0008(9) 0.0060(9) 0.0032(9)
C85 0.0316(10) 0.0214(9) 0.0367(11) 0.0094(8) 0.0053(8) -0.0013(7)
C60 0.0394(12) 0.0244(9) 0.0354(11) 0.0031(8) 0.0056(9) 0.0047(8)
C19 0.0324(11) 0.0302(11) 0.0471(13) -0.0122(10) -0.0034(10) 0.0009(9)
C62 0.0358(11) 0.0184(9) 0.0593(15) 0.0074(9) 0.0192(11) 0.0027(8)
C10 0.0418(12) 0.0310(10) 0.0278(10) -0.0069(8) 0.0087(9) 0.0024(9)
C47 0.0602(16) 0.0254(10) 0.0330(11) 0.0003(8) 0.0061(11) 0.0090(10)
C6 0.0574(14) 0.0193(9) 0.0393(12) 0.0026(8) 0.0274(11) -0.0049(9)
C20 0.0456(13) 0.0271(10) 0.0311(11) -0.0050(8) -0.0062(9) 0.0042(9)
C2 0.0564(14) 0.0166(8) 0.0436(12) 0.0053(8) 0.0286(11) 0.0031(9)
C40 0.0308(11) 0.0321(11) 0.0516(14) 0.0016(10) 0.0179(10) 0.0008(8)
C42 0.0399(12) 0.0389(12) 0.0346(11) -0.0002(9) 0.0095(10) -0.0039(10)
C9 0.0359(11) 0.0429(13) 0.0303(11) -0.0152(9) 0.0015(9) -0.0005(10)
B2 0.0222(9) 0.0133(7) 0.0192(8) -0.0004(6) 0.0051(7) 0.0005(6)
C61 0.0386(12) 0.0271(10) 0.0468(13) 0.0118(9) 0.0106(10) 0.0095(9)
C46 0.0558(15) 0.0297(11) 0.0413(13) 0.0001(9) 0.0163(12) -0.0071(10)
C49 0.0693(19) 0.0305(11) 0.0318(12) 0.0059(9) -0.0099(12) -0.0037(12)
C48 0.082(2) 0.0275(11) 0.0305(11) 0.0002(9) 0.0053(12) 0.0073(12)
C50 0.0484(14) 0.0334(12) 0.0408(13) 0.0061(10) -0.0070(11) -0.0007(10)
C4 0.093(2) 0.0162(9) 0.0589(17) 0.0056(10) 0.0423(17) -0.0042(11)
C45 0.077(2) 0.0386(14) 0.0511(16) -0.0063(12) 0.0324(16) -0.0234(14)
C5 0.087(2) 0.0228(10) 0.0567(16) 0.0053(10) 0.0444(16) -0.0102(12)
B1 0.0377(12) 0.0176(9) 0.0277(10) 0.0013(7) 0.0027(9) 0.0004(8)
C44 0.0533(17) 0.0643(19) 0.0481(16) -0.0155(14) 0.0248(13) -0.0244(15)
C3 0.086(2) 0.0144(9) 0.0641(18) 0.0046(10) 0.0444(17) 0.0051(11)
C43 0.0410(14) 0.0613(18) 0.0488(16) -0.0077(13) 0.0142(12) -0.0105(13)
C89 0.043(3) 0.034(2) 0.058(3) 0.006(2) 0.031(2) 0.006(2)
C90 0.007(3) 0.013(3) 0.041(5) -0.005(3) 0.006(3) 0.001(2)
N6 0.016(3) 0.055(5) 0.042(5) 0.004(4) 0.003(3) 0.008(3)
C91 0.015(4) 0.119(13) 0.027(5) 0.008(6) 0.012(3) 0.017(6)
N5 0.053(6) 0.119(12) 0.051(6) 0.020(7) 0.036(5) 0.018(7)
C22A 0.021(2) 0.013(2) 0.019(3) -0.002(3) 0.006(3) -0.0018(15)
C23 0.044(3) 0.025(2) 0.031(3) 0.007(2) 0.018(2) 0.015(2)
C27A 0.024(2) 0.0206(19) 0.039(3) 0.007(2) -0.001(2) 0.0075(15)
C26A 0.028(2) 0.028(2) 0.073(4) 0.006(3) 0.003(3) 0.0100(17)
C24 0.053(3) 0.029(2) 0.045(3) -0.002(2) 0.026(3) 0.008(2)
C25A 0.030(3) 0.027(3) 0.082(6) -0.012(3) 0.023(3) 0.004(2)
C25 0.043(3) 0.022(2) 0.063(4) -0.005(2) 0.022(3) 0.011(2)
C24A 0.042(3) 0.037(3) 0.066(4) -0.017(3) 0.034(3) -0.005(3)
C27 0.053(4) 0.039(3) 0.030(3) 0.002(3) 0.009(3) 0.015(2)
C26 0.054(4) 0.043(3) 0.044(4) 0.004(3) 0.010(3) 0.030(3)
C23A 0.031(3) 0.029(2) 0.035(3) 0.002(2) 0.010(2) 0.0059(19)
C22 0.029(2) 0.0130(18) 0.022(4) 0.002(3) 0.009(4) 0.0029(15)

loop_
_atom_type_symbol
_atom_type_description
_atom_type_scat_dispersion_real
_atom_type_scat_dispersion_imag
_atom_type_scat_source
C C 0.0033 0.0016 'International Tables Vol C Tables 4.2.6.8 and 6.1.1.4'
H H 0.0000 0.0000 'International Tables Vol C Tables 4.2.6.8 and 6.1.1.4'
B B 0.0013 0.0007 'International Tables Vol C Tables 4.2.6.8 and 6.1.1.4'
Co Co 0.3494 0.9721 'International Tables Vol C Tables 4.2.6.8 and 6.1.1.4'
N N 0.0061 0.0033 'International Tables Vol C Tables 4.2.6.8 and 6.1.1.4'
O O 0.0106 0.0060 'International Tables Vol C Tables 4.2.6.8 and 6.1.1.4'
P P 0.1023 0.0942 'International Tables Vol C Tables 4.2.6.8 and 6.1.1.4'

loop_
_geom_angle_atom_site_label_1
_geom_angle_atom_site_label_2
_geom_angle_atom_site_label_3
_geom_angle
_geom_angle_site_symmetry_1
_geom_angle_site_symmetry_3
_geom_angle_publ_flag
O2 Co1 N1 90.29(6) . . ?
O2 Co1 N3 82.88(5) . . ?
O2 Co1 N2 164.37(5) . . ?
O1 Co1 O2 95.40(5) . . ?
O1 Co1 N1 86.24(5) . . ?
O1 Co1 N3 168.29(6) . . ?
O1 Co1 N2 97.92(5) . . ?
O1 Co1 N4 96.66(6) . . ?
N3 Co1 N1 82.20(6) . . ?
N2 Co1 N1 82.49(6) . . ?
N2 Co1 N3 82.42(5) . . ?
N4 Co1 O2 87.24(6) . . ?
N4 Co1 N1 176.35(6) . . ?
N4 Co1 N3 94.82(6) . . ?
N4 Co1 N2 99.25(6) . . ?
O1 P1 C7 112.34(8) . . ?
O1 P1 C1 112.55(9) . . ?
O1 P1 C12 107.60(8) . . ?
C7 P1 C12 109.61(9) . . ?
C1 P1 C7 108.94(9) . . ?
C1 P1 C12 105.54(9) . . ?
O2 P2 C16 111.47(9) . . ?
O2 P2 C15 108.10(8) . . ?
O2 P2 C22A 106.0(2) . . ?
O2 P2 C22 118.4(2) . . ?
C16 P2 C15 109.43(9) . . ?
C16 P2 C22 105.0(3) . . ?
C22A P2 C16 111.1(3) . . ?
C22A P2 C15 110.6(3) . . ?
C22A P2 C22 12.4(3) . . ?
C22 P2 C15 104.0(3) . . ?
P2 O2 Co1 115.57(7) . . ?
P1 O1 Co1 115.47(7) . . ?
C13 N1 Co1 105.10(11) . . ?
C13 N1 C38 111.68(13) . . ?
C12 N1 Co1 106.57(10) . . ?
C12 N1 C13 110.67(14) . . ?
C12 N1 C38 113.19(14) . . ?
C38 N1 Co1 109.16(11) . . ?
C14 N3 Co1 108.93(11) . . ?
C28 N3 Co1 103.21(10) . . ?
C28 N3 C14 112.09(13) . . ?
C15 N3 Co1 108.83(10) . . ?
C15 N3 C14 112.05(14) . . ?
C15 N3 C28 111.30(14) . . ?
C30 N2 Co1 110.01(10) . . ?
C37 N2 Co1 104.03(10) . . ?
C37 N2 C30 110.60(14) . . ?
C37 N2 C29 110.84(14) . . ?
C29 N2 Co1 109.02(10) . . ?
C29 N2 C30 112.02(14) . . ?
C39 N4 Co1 163.09(16) . . ?
C32 C31 C30 120.50(17) . . ?
C32 C31 C36 118.47(17) . . ?
C36 C31 C30 120.99(16) . . ?
C76 C71 C72 114.59(17) . . ?
C76 C71 B2 124.37(16) . . ?
C72 C71 B2 121.02(16) . . ?
C66 C65 C70 114.89(17) . . ?
C66 C65 B2 124.85(16) . . ?
C70 C65 B2 120.25(16) . . ?
C31 C32 H32 119.6 . . ?
C33 C32 C31 120.76(18) . . ?
C33 C32 H32 119.6 . . ?
C71 C76 H76 118.5 . . ?
C75 C76 C71 123.00(18) . . ?
C75 C76 H76 118.5 . . ?
C92 C7 P1 122.22(14) . . ?
C8 C7 P1 117.98(15) . . ?
C8 C7 C92 119.80(18) . . ?
C66 C67 H67 119.7 . . ?
C68 C67 H67 119.7 . . ?
C68 C67 C66 120.53(19) . . ?
C71 C72 H72 118.3 . . ?
C73 C72 C71 123.33(18) . . ?
C73 C72 H72 118.3 . . ?
C77 C82 H82 118.4 . . ?
C81 C82 H82 118.4 . . ?
C81 C82 C77 123.25(17) . . ?
N1 C13 H13A 109.5 . . ?
N1 C13 H13B 109.5 . . ?
N1 C13 C14 110.79(15) . . ?
H13A C13 H13B 108.1 . . ?
C14 C13 H13A 109.5 . . ?
C14 C13 H13B 109.5 . . ?
C79 C80 H80 120.6 . . ?
C79 C80 C81 118.89(18) . . ?
C81 C80 H80 120.6 . . ?
C65 C66 H66 118.7 . . ?
C67 C66 C65 122.56(18) . . ?
C67 C66 H66 118.7 . . ?
N2 C30 C31 114.76(14) . . ?
N2 C30 H30A 108.6 . . ?
N2 C30 H30B 108.6 . . ?
C31 C30 H30A 108.6 . . ?
C31 C30 H30B 108.6 . . ?
H30A C30 H30B 107.6 . . ?
C88 C83 C84 115.19(17) . . ?
C88 C83 B2 124.17(16) . . ?
C84 C83 B2 120.61(16) . . ?
C82 C77 C78 114.77(16) . . ?
C82 C77 B2 122.66(15) . . ?
C78 C77 B2 122.50(16) . . ?
C83 C88 H88 118.7 . . ?
C83 C88 C87 122.61(19) . . ?
C87 C88 H88 118.7 . . ?
C32 C33 H33 120.0 . . ?
C34 C33 C32 120.00(19) . . ?
C34 C33 H33 120.0 . . ?
C67 C68 H68 120.6 . . ?
C67 C68 C69 118.73(18) . . ?
C69 C68 H68 120.6 . . ?
C17 C16 P2 117.52(15) . . ?
C21 C16 P2 122.58(16) . . ?
C21 C16 C17 119.85(18) . . ?
C73 C74 H74 120.6 . . ?
C73 C74 C75 118.87(18) . . ?
C75 C74 H74 120.6 . . ?
C7 C92 H92 119.9 . . ?
C11 C92 C7 120.18(18) . . ?
C11 C92 H92 119.9 . . ?
C6 C1 P1 121.28(16) . . ?
C2 C1 P1 117.72(15) . . ?
C2 C1 C6 120.89(18) . . ?
P1 C12 H12A 109.8 . . ?
P1 C12 H12B 109.8 . . ?
N1 C12 P1 109.53(12) . . ?
N1 C12 H12A 109.8 . . ?
N1 C12 H12B 109.8 . . ?
H12A C12 H12B 108.2 . . ?
C72 C73 H73 119.9 . . ?
C74 C73 C72 120.10(19) . . ?
C74 C73 H73 119.9 . . ?
N2 C37 H37A 109.2 . . ?
N2 C37 H37B 109.2 . . ?
N2 C37 C38 112.01(14) . . ?
H37A C37 H37B 107.9 . . ?
C38 C37 H37A 109.2 . . ?
C38 C37 H37B 109.2 . . ?
N3 C14 C13 113.31(14) . . ?
N3 C14 H14A 108.9 . . ?
N3 C14 H14B 108.9 . . ?
C13 C14 H14A 108.9 . . ?
C13 C14 H14B 108.9 . . ?
H14A C14 H14B 107.7 . . ?
N4 C39 C40 178.2(2) . . ?
N3 C28 H28A 109.6 . . ?
N3 C28 H28B 109.6 . . ?
N3 C28 C29 110.42(15) . . ?
H28A C28 H28B 108.1 . . ?
C29 C28 H28A 109.6 . . ?
C29 C28 H28B 109.6 . . ?
C68 C69 H69 119.8 . . ?
C68 C69 C70 120.44(19) . . ?
C70 C69 H69 119.8 . . ?
C65 C70 H70 118.6 . . ?
C69 C70 C65 122.84(19) . . ?
C69 C70 H70 118.6 . . ?
C77 C78 H78 118.6 . . ?
C79 C78 C77 122.86(18) . . ?
C79 C78 H78 118.6 . . ?
C80 C79 C78 120.42(18) . . ?
C80 C79 H79 119.8 . . ?
C78 C79 H79 119.8 . . ?
N2 C29 C28 111.98(14) . . ?
N2 C29 H29A 109.2 . . ?
N2 C29 H29B 109.2 . . ?
C28 C29 H29A 109.2 . . ?
C28 C29 H29B 109.2 . . ?
H29A C29 H29B 107.9 . . ?
C16 C17 H17 120.0 . . ?
C18 C17 C16 119.9(2) . . ?
C18 C17 H17 120.0 . . ?
C83 C84 H84 118.7 . . ?
C85 C84 C83 122.69(19) . . ?
C85 C84 H84 118.7 . . ?
P2 C15 H15A 110.2 . . ?
P2 C15 H15B 110.2 . . ?
N3 C15 P2 107.69(12) . . ?
N3 C15 H15A 110.2 . . ?
N3 C15 H15B 110.2 . . ?
H15A C15 H15B 108.5 . . ?
C92 C11 H11 120.0 . . ?
C10 C11 C92 119.9(2) . . ?
C10 C11 H11 120.0 . . ?
N1 C38 C37 112.43(14) . . ?
N1 C38 H38A 109.1 . . ?
N1 C38 H38B 109.1 . . ?
C37 C38 H38A 109.1 . . ?
C37 C38 H38B 109.1 . . ?
H38A C38 H38B 107.9 . . ?
C16 C21 H21 120.2 . . ?
C20 C21 C16 119.7(2) . . ?
C20 C21 H21 120.2 . . ?
C82 C81 H81 120.1 . . ?
C80 C81 C82 119.80(18) . . ?
C80 C81 H81 120.1 . . ?
C53 C58 B1 122.1(2) . . ?
C57 C58 C53 114.7(2) . . ?
C57 C58 B1 122.99(17) . . ?
C76 C75 H75 120.0 . . ?
C74 C75 C76 120.09(19) . . ?
C74 C75 H75 120.0 . . ?
C64 C63 H63 119.9 . . ?
C62 C63 H63 119.9 . . ?
C62 C63 C64 120.3(2) . . ?
C7 C8 H8 120.3 . . ?
C9 C8 C7 119.3(2) . . ?
C9 C8 H8 120.3 . . ?
C51 C52 C47 115.6(2) . . ?
C51 C52 B1 123.1(2) . . ?
C47 C52 B1 121.3(2) . . ?
C53 C54 H54 119.6 . . ?
C55 C54 H54 119.6 . . ?
C55 C54 C53 120.9(2) . . ?
C58 C53 H53 118.6 . . ?
C54 C53 C58 122.7(2) . . ?
C54 C53 H53 118.6 . . ?
C17 C18 H18 120.1 . . ?
C19 C18 C17 119.9(2) . . ?
C19 C18 H18 120.1 . . ?
C33 C34 H34 120.1 . . ?
C33 C34 C35 119.75(19) . . ?
C35 C34 H34 120.1 . . ?
C64 C59 C60 114.97(19) . . ?
C64 C59 B1 124.33(19) . . ?
C60 C59 B1 120.70(19) . . ?
C63 C64 H64 118.6 . . ?
C59 C64 C63 122.9(2) . . ?
C59 C64 H64 118.6 . . ?
C54 C55 H55 120.8 . . ?
C54 C55 C56 118.3(2) . . ?
C56 C55 H55 120.8 . . ?
C31 C36 H36 119.7 . . ?
C35 C36 C31 120.55(18) . . ?
C35 C36 H36 119.7 . . ?
C42 C41 C46 114.8(2) . . ?
C42 C41 B1 124.5(2) . . ?
C46 C41 B1 120.7(2) . . ?
C34 C35 C36 120.4(2) . . ?
C34 C35 H35 119.8 . . ?
C36 C35 H35 119.8 . . ?
C87 C86 H86 120.7 . . ?
C87 C86 C85 118.5(2) . . ?
C85 C86 H86 120.7 . . ?
C52 C51 H51 118.6 . . ?
C52 C51 C50 122.9(3) . . ?
C50 C51 H51 118.6 . . ?
C58 C57 H57 118.4 . . ?
C56 C57 C58 123.2(2) . . ?
C56 C57 H57 118.4 . . ?
C88 C87 H87 119.7 . . ?
C86 C87 C88 120.6(2) . . ?
C86 C87 H87 119.7 . . ?
C55 C56 C57 120.1(2) . . ?
C55 C56 H56 119.9 . . ?
C57 C56 H56 119.9 . . ?
C84 C85 H85 119.8 . . ?
C86 C85 C84 120.3(2) . . ?
C86 C85 H85 119.8 . . ?
C59 C60 H60 118.6 . . ?
C61 C60 C59 122.9(2) . . ?
C61 C60 H60 118.6 . . ?
C18 C19 H19 119.7 . . ?
C18 C19 C20 120.5(2) . . ?
C20 C19 H19 119.7 . . ?
C63 C62 H62 120.6 . . ?
C63 C62 C61 118.9(2) . . ?
C61 C62 H62 120.6 . . ?
C11 C10 H10 120.0 . . ?
C11 C10 C9 120.0(2) . . ?
C9 C10 H10 120.0 . . ?
C52 C47 H47 118.8 . . ?
C48 C47 C52 122.5(3) . . ?
C48 C47 H47 118.8 . . ?
C1 C6 H6 120.5 . . ?
C5 C6 C1 119.0(2) . . ?
C5 C6 H6 120.5 . . ?
C21 C20 C19 120.2(2) . . ?
C21 C20 H20 119.9 . . ?
C19 C20 H20 119.9 . . ?
C1 C2 H2 120.4 . . ?
C1 C2 C3 119.3(2) . . ?
C3 C2 H2 120.4 . . ?
C39 C40 H40A 109.5 . . ?
C39 C40 H40B 109.5 . . ?
C39 C40 H40C 109.5 . . ?
H40A C40 H40B 109.5 . . ?
H40A C40 H40C 109.5 . . ?
H40B C40 H40C 109.5 . . ?
C41 C42 H42 118.8 . . ?
C43 C42 C41 122.4(3) . . ?
C43 C42 H42 118.8 . . ?
C8 C9 H9 119.6 . . ?
C10 C9 C8 120.8(2) . . ?
C10 C9 H9 119.6 . . ?
C71 B2 C65 111.64(15) . . ?
C71 B2 C77 108.92(14) . . ?
C65 B2 C77 109.11(14) . . ?
C83 B2 C71 109.85(14) . . ?
C83 B2 C65 107.41(13) . . ?
C83 B2 C77 109.90(14) . . ?
C60 C61 H61 120.0 . . ?
C62 C61 C60 120.1(2) . . ?
C62 C61 H61 120.0 . . ?
C41 C46 H46 118.6 . . ?
C45 C46 C41 122.9(3) . . ?
C45 C46 H46 118.6 . . ?
C48 C49 H49 120.4 . . ?
C50 C49 H49 120.4 . . ?
C50 C49 C48 119.2(2) . . ?
C47 C48 C49 120.2(3) . . ?
C47 C48 H48 119.9 . . ?
C49 C48 H48 119.9 . . ?
C51 C50 H50 120.2 . . ?
C49 C50 C51 119.7(3) . . ?
C49 C50 H50 120.2 . . ?
C5 C4 H4 119.6 . . ?
C3 C4 H4 119.6 . . ?
C3 C4 C5 120.7(2) . . ?
C46 C45 H45 119.7 . . ?
C44 C45 C46 120.7(3) . . ?
C44 C45 H45 119.7 . . ?
C6 C5 H5 120.0 . . ?
C4 C5 C6 120.0(2) . . ?
C4 C5 H5 120.0 . . ?
C58 B1 C41 109.90(17) . . ?
C52 B1 C58 107.99(18) . . ?
C52 B1 C59 111.02(17) . . ?
C52 B1 C41 108.29(18) . . ?
C59 B1 C58 109.57(18) . . ?
C59 B1 C41 110.03(18) . . ?
C45 C44 H44 120.8 . . ?
C45 C44 C43 118.4(3) . . ?
C43 C44 H44 120.8 . . ?
C2 C3 H3 119.9 . . ?
C4 C3 C2 120.1(2) . . ?
C4 C3 H3 119.9 . . ?
C42 C43 H43 119.6 . . ?
C44 C43 C42 120.9(3) . . ?
C44 C43 H43 119.6 . . ?
H89C C89 H89B 109.5 . . ?
H89C C89 H89A 109.5 . . ?
H89B C89 H89A 109.5 . . ?
H89F C89 H89E 109.5 . . ?
H89F C89 H89D 109.5 . . ?
H89E C89 H89D 109.5 . . ?
C90 C89 H89C 109.5 . . ?
C90 C89 H89B 109.5 . . ?
C90 C89 H89A 109.5 . . ?
C91 C89 H89F 109.5 . . ?
C91 C89 H89E 109.5 . . ?
C91 C89 H89D 109.5 . . ?
N6 C90 C89 179.8(10) . . ?
N5 C91 C89 169.3(16) . . ?
C23 C22A P2 106.5(5) . . ?
C27A C22A P2 119.4(6) . . ?
C27A C22A C23 133.5(9) . . ?
C27 C22A P2 143.7(7) . . ?
C27 C22A C23 109.7(9) . . ?
C27 C22A C27A 24.4(4) . . ?
C27 C22A C23A 95.5(9) . . ?
C23A C22A P2 120.9(6) . . ?
C23A C22A C23 16.0(3) . . ?
C23A C22A C27A 119.8(9) . . ?
C22A C23 H23 123.4 . . ?
C24 C23 C22A 116.3(6) . . ?
C24 C23 H23 120.2 . . ?
C24 C23 C24A 28.6(3) . . ?
C24A C23 C22A 88.5(6) . . ?
C24A C23 H23 147.4 . . ?
C23A C23 C22A 42.0(10) . . ?
C23A C23 H23 155.4 . . ?
C23A C23 C24 78.0(11) . . ?
C23A C23 C24A 49.5(10) . . ?
C23A C23 C22 44.9(11) . . ?
C22 C23 C22A 3.2(9) . . ?
C22 C23 H23 120.2 . . ?
C22 C23 C24 119.5(7) . . ?
C22 C23 C24A 91.7(6) . . ?
C22A C27A H27A 120.0 . . ?
C22A C27A C26 93.7(6) . . ?
C22A C27A C22 7.6(8) . . ?
C26A C27A C22A 119.9(7) . . ?
C26A C27A H27A 120.0 . . ?
C26A C27A C26 26.2(4) . . ?
C26A C27A C22 112.5(7) . . ?
C27 C27A C22A 53.0(11) . . ?
C27 C27A H27A 172.4 . . ?
C27 C27A C26A 67.0(11) . . ?
C27 C27A C26 41.0(10) . . ?
C27 C27A C22 45.7(10) . . ?
C26 C27A H27A 146.2 . . ?
C22 C27A H27A 127.4 . . ?
C22 C27A C26 86.3(6) . . ?
C27A C26A H26A 119.7 . . ?
C25A C26A C27A 120.6(6) . . ?
C25A C26A H26A 119.7 . . ?
C27 C26A C27A 25.1(3) . . ?
C27 C26A H26A 144.7 . . ?
C27 C26A C25A 95.5(6) . . ?
C26 C26A C27A 106.0(8) . . ?
C26 C26A H26A 134.2 . . ?
C26 C26A C25A 14.8(7) . . ?
C26 C26A C27 81.1(8) . . ?
C23 C24 H24 120.0 . . ?
C25 C24 C23 120.1(6) . . ?
C25 C24 H24 120.0 . . ?
C25 C24 C23A 97.8(6) . . ?
C24A C24 C23 96.4(7) . . ?
C24A C24 H24 140.6 . . ?
C24A C24 C25 28.0(6) . . ?
C24A C24 C23A 73.1(7) . . ?
C23A C24 C23 23.3(2) . . ?
C23A C24 H24 141.5 . . ?
C26A C25A H25A 119.7 . . ?
C26A C25A C24A 120.6(6) . . ?
C26A C25A C27 40.5(4) . . ?
C25 C25A C26A 146.5(8) . . ?
C25 C25A H25A 91.3 . . ?
C25 C25A C24A 31.0(5) . . ?
C25 C25A C27 108.2(7) . . ?
C24A C25A H25A 119.7 . . ?
C24A C25A C27 80.2(4) . . ?
C27 C25A H25A 160.1 . . ?
C26 C25A C26A 20.4(10) . . ?
C26 C25A H25A 139.7 . . ?
C26 C25A C25 126.5(15) . . ?
C26 C25A C24A 100.4(12) . . ?
C26 C25A C27 20.8(10) . . ?
C24 C25 H25 120.0 . . ?
C25A C25 C24 139.3(8) . . ?
C25A C25 H25 100.1 . . ?
C25A C25 C26 20.8(5) . . ?
C24A C25 C24 30.4(7) . . ?
C24A C25 C25A 110.7(10) . . ?
C24A C25 H25 142.6 . . ?
C24A C25 C26 93.8(8) . . ?
C26 C25 C24 119.9(5) . . ?
C26 C25 H25 120.0 . . ?
C23 C24A H24A 104.1 . . ?
C24 C24A C23 55.0(6) . . ?
C24 C24A C25A 156.4(9) . . ?
C24 C24A H24A 52.1 . . ?
C24 C24A C26 155.2(8) . . ?
C24 C24A C23A 72.9(7) . . ?
C25A C24A C23 134.8(5) . . ?
C25A C24A H24A 120.4 . . ?
C25A C24A C26 21.6(3) . . ?
C25A C24A C23A 119.2(6) . . ?
C25 C24A C23 154.5(8) . . ?
C25 C24A C24 121.5(11) . . ?
C25 C24A C25A 38.3(7) . . ?
C25 C24A H24A 85.4 . . ?
C25 C24A C26 57.9(8) . . ?
C25 C24A C23A 150.1(9) . . ?
C26 C24A C23 113.4(5) . . ?
C26 C24A H24A 142.0 . . ?
C23A C24A C23 17.9(3) . . ?
C23A C24A H24A 120.4 . . ?
C23A C24A C26 97.6(5) . . ?
C22A C27 C26A 168.9(9) . . ?
C22A C27 C25A 125.3(7) . . ?
C22A C27 H27 106.1 . . ?
C22A C27 C26 133.7(8) . . ?
C22A C27 C23A 47.3(5) . . ?
C22A C27 C22 14.2(8) . . ?
C27A C27 C22A 102.6(13) . . ?
C27A C27 C26A 87.9(12) . . ?
C27A C27 C25A 131.8(12) . . ?
C27A C27 H27 9.4 . . ?
C27A C27 C26 123.2(13) . . ?
C27A C27 C23A 149.8(13) . . ?
C27A C27 C22 116.5(13) . . ?
C26A C27 C25A 44.0(5) . . ?
C26A C27 H27 84.9 . . ?
C26A C27 C26 35.4(4) . . ?
C26A C27 C23A 121.9(6) . . ?
C26A C27 C22 154.8(8) . . ?
C25A C27 H27 128.5 . . ?
C26 C27 C25A 8.7(4) . . ?
C26 C27 H27 120.2 . . ?
C26 C27 C23A 86.5(5) . . ?
C23A C27 C25A 78.0(4) . . ?
C23A C27 H27 152.9 . . ?
C22 C27 C25A 111.2(7) . . ?
C22 C27 H27 120.2 . . ?
C22 C27 C26 119.5(7) . . ?
C22 C27 C23A 33.3(5) . . ?
C27A C26 H26 104.3 . . ?
C26A C26 C27A 47.8(6) . . ?
C26A C26 C25 173.7(10) . . ?
C26A C26 C24A 156.5(9) . . ?
C26A C26 C27 63.5(7) . . ?
C26A C26 H26 56.6 . . ?
C25A C26 C27A 166.2(13) . . ?
C25A C26 C26A 144.8(16) . . ?
C25A C26 C25 32.7(11) . . ?
C25A C26 C24A 57.9(11) . . ?
C25A C26 C27 150.5(14) . . ?
C25A C26 H26 88.3 . . ?
C25 C26 C27A 135.7(5) . . ?
C25 C26 C24A 28.3(3) . . ?
C25 C26 C27 120.3(6) . . ?
C25 C26 H26 119.9 . . ?
C24A C26 C27A 109.0(5) . . ?
C24A C26 H26 146.1 . . ?
C27 C26 C27A 15.9(3) . . ?
C27 C26 C24A 93.1(5) . . ?
C27 C26 H26 119.9 . . ?
C22A C23A C24 149.7(7) . . ?
C22A C23A C24A 119.9(8) . . ?
C22A C23A C27 37.2(6) . . ?
C22A C23A H23A 120.0 . . ?
C23 C23A C22A 122.0(13) . . ?
C23 C23A C24 78.6(11) . . ?
C23 C23A C24A 112.6(12) . . ?
C23 C23A C27 151.6(13) . . ?
C23 C23A H23A 24.0 . . ?
C23 C23A C22 112.5(14) . . ?
C24 C23A C24A 34.0(4) . . ?
C24 C23A C27 114.4(5) . . ?
C24 C23A H23A 88.0 . . ?
C24A C23A C27 82.7(5) . . ?
C24A C23A H23A 120.0 . . ?
C27 C23A H23A 157.2 . . ?
C22 C23A C22A 9.7(10) . . ?
C22 C23A C24 156.2(9) . . ?
C22 C23A C24A 129.1(8) . . ?
C22 C23A C27 46.6(6) . . ?
C22 C23A H23A 110.7 . . ?
C23 C22 P2 122.1(7) . . ?
C23 C22 C27A 137.9(9) . . ?
C23 C22 C27 120.6(9) . . ?
C27A C22 P2 99.6(4) . . ?
C27 C22 P2 117.2(5) . . ?
C27 C22 C27A 17.7(3) . . ?
C23A C22 P2 142.1(8) . . ?
C23A C22 C23 22.6(4) . . ?
C23A C22 C27A 117.8(10) . . ?
C23A C22 C27 100.1(10) . . ?

loop_
_geom_bond_atom_site_label_1
_geom_bond_atom_site_label_2
_geom_bond_distance
_geom_bond_site_symmetry_2
_geom_bond_publ_flag
Co1 O2 2.1126(13) . ?
Co1 O1 2.0472(13) . ?
Co1 N1 2.1724(16) . ?
Co1 N3 2.1722(15) . ?
Co1 N2 2.1552(14) . ?
Co1 N4 2.1118(18) . ?
P1 O1 1.5169(14) . ?
P1 C7 1.7888(18) . ?
P1 C1 1.7814(18) . ?
P1 C12 1.8268(18) . ?
P2 O2 1.5105(14) . ?
P2 C16 1.7825(19) . ?
P2 C15 1.8372(18) . ?
P2 C22A 1.757(12) . ?
P2 C22 1.836(12) . ?
N1 C13 1.483(2) . ?
N1 C12 1.479(2) . ?
N1 C38 1.489(2) . ?
N3 C14 1.498(2) . ?
N3 C28 1.493(2) . ?
N3 C15 1.481(2) . ?
N2 C30 1.499(2) . ?
N2 C37 1.483(2) . ?
N2 C29 1.497(2) . ?
N4 C39 1.123(3) . ?
C31 C32 1.397(2) . ?
C31 C30 1.513(2) . ?
C31 C36 1.398(3) . ?
C71 C76 1.401(3) . ?
C71 C72 1.410(3) . ?
C71 B2 1.650(3) . ?
C65 C66 1.406(3) . ?
C65 C70 1.410(3) . ?
C65 B2 1.652(3) . ?
C32 H32 0.9500 . ?
C32 C33 1.395(3) . ?
C76 H76 0.9500 . ?
C76 C75 1.400(3) . ?
C7 C92 1.395(3) . ?
C7 C8 1.393(3) . ?
C67 H67 0.9500 . ?
C67 C66 1.399(3) . ?
C67 C68 1.383(3) . ?
C72 H72 0.9500 . ?
C72 C73 1.392(3) . ?
C82 H82 0.9500 . ?
C82 C77 1.407(3) . ?
C82 C81 1.400(3) . ?
C13 H13A 0.9900 . ?
C13 H13B 0.9900 . ?
C13 C14 1.532(3) . ?
C80 H80 0.9500 . ?
C80 C79 1.387(3) . ?
C80 C81 1.390(3) . ?
C66 H66 0.9500 . ?
C30 H30A 0.9900 . ?
C30 H30B 0.9900 . ?
C83 C88 1.396(3) . ?
C83 C84 1.414(3) . ?
C83 B2 1.640(3) . ?
C77 C78 1.407(2) . ?
C77 B2 1.659(3) . ?
C88 H88 0.9500 . ?
C88 C87 1.399(3) . ?
C33 H33 0.9500 . ?
C33 C34 1.385(3) . ?
C68 H68 0.9500 . ?
C68 C69 1.385(3) . ?
C16 C17 1.403(3) . ?
C16 C21 1.401(3) . ?
C74 H74 0.9500 . ?
C74 C73 1.384(3) . ?
C74 C75 1.390(3) . ?
C92 H92 0.9500 . ?
C92 C11 1.390(3) . ?
C1 C6 1.395(3) . ?
C1 C2 1.388(3) . ?
C12 H12A 0.9900 . ?
C12 H12B 0.9900 . ?
C73 H73 0.9500 . ?
C37 H37A 0.9900 . ?
C37 H37B 0.9900 . ?
C37 C38 1.532(3) . ?
C14 H14A 0.9900 . ?
C14 H14B 0.9900 . ?
C39 C40 1.467(3) . ?
C28 H28A 0.9900 . ?
C28 H28B 0.9900 . ?
C28 C29 1.521(3) . ?
C69 H69 0.9500 . ?
C69 C70 1.392(3) . ?
C70 H70 0.9500 . ?
C78 H78 0.9500 . ?
C78 C79 1.396(3) . ?
C79 H79 0.9500 . ?
C29 H29A 0.9900 . ?
C29 H29B 0.9900 . ?
C17 H17 0.9500 . ?
C17 C18 1.390(3) . ?
C84 H84 0.9500 . ?
C84 C85 1.393(3) . ?
C15 H15A 0.9900 . ?
C15 H15B 0.9900 . ?
C11 H11 0.9500 . ?
C11 C10 1.381(3) . ?
C38 H38A 0.9900 . ?
C38 H38B 0.9900 . ?
C21 H21 0.9500 . ?
C21 C20 1.390(3) . ?
C81 H81 0.9500 . ?
C58 C53 1.408(3) . ?
C58 C57 1.404(3) . ?
C58 B1 1.651(3) . ?
C75 H75 0.9500 . ?
C63 H63 0.9500 . ?
C63 C64 1.398(3) . ?
C63 C62 1.380(4) . ?
C8 H8 0.9500 . ?
C8 C9 1.388(3) . ?
C52 C51 1.395(4) . ?
C52 C47 1.403(4) . ?
C52 B1 1.648(3) . ?
C54 H54 0.9500 . ?
C54 C53 1.389(4) . ?
C54 C55 1.387(4) . ?
C53 H53 0.9500 . ?
C18 H18 0.9500 . ?
C18 C19 1.388(4) . ?
C34 H34 0.9500 . ?
C34 C35 1.387(3) . ?
C59 C64 1.398(3) . ?
C59 C60 1.407(3) . ?
C59 B1 1.649(3) . ?
C64 H64 0.9500 . ?
C55 H55 0.9500 . ?
C55 C56 1.390(3) . ?
C36 H36 0.9500 . ?
C36 C35 1.390(3) . ?
C41 C42 1.402(4) . ?
C41 C46 1.407(3) . ?
C41 B1 1.656(4) . ?
C35 H35 0.9500 . ?
C86 H86 0.9500 . ?
C86 C87 1.386(3) . ?
C86 C85 1.388(3) . ?
C51 H51 0.9500 . ?
C51 C50 1.402(3) . ?
C57 H57 0.9500 . ?
C57 C56 1.395(3) . ?
C87 H87 0.9500 . ?
C56 H56 0.9500 . ?
C85 H85 0.9500 . ?
C60 H60 0.9500 . ?
C60 C61 1.393(3) . ?
C19 H19 0.9500 . ?
C19 C20 1.390(4) . ?
C62 H62 0.9500 . ?
C62 C61 1.389(4) . ?
C10 H10 0.9500 . ?
C10 C9 1.386(3) . ?
C47 H47 0.9500 . ?
C47 C48 1.390(4) . ?
C6 H6 0.9500 . ?
C6 C5 1.392(3) . ?
C20 H20 0.9500 . ?
C2 H2 0.9500 . ?
C2 C3 1.389(3) . ?
C40 H40A 0.9800 . ?
C40 H40B 0.9800 . ?
C40 H40C 0.9800 . ?
C42 H42 0.9500 . ?
C42 C43 1.401(4) . ?
C9 H9 0.9500 . ?
C61 H61 0.9500 . ?
C46 H46 0.9500 . ?
C46 C45 1.393(4) . ?
C49 H49 0.9500 . ?
C49 C48 1.392(5) . ?
C49 C50 1.381(5) . ?
C48 H48 0.9500 . ?
C50 H50 0.9500 . ?
C4 H4 0.9500 . ?
C4 C5 1.384(4) . ?
C4 C3 1.379(4) . ?
C45 H45 0.9500 . ?
C45 C44 1.377(5) . ?
C5 H5 0.9500 . ?
C44 H44 0.9500 . ?
C44 C43 1.381(5) . ?
C3 H3 0.9500 . ?
C43 H43 0.9500 . ?
C89 H89C 0.9800 . ?
C89 H89B 0.9800 . ?
C89 H89A 0.9800 . ?
C89 H89F 0.9800 . ?
C89 H89E 0.9800 . ?
C89 H89D 0.9800 . ?
C89 C90 1.436(11) . ?
C89 C91 1.406(15) . ?
C90 N6 1.097(13) . ?
C91 N5 1.20(2) . ?
C22A C23 1.755(9) . ?
C22A C27A 1.392(10) . ?
C22A C27 1.139(14) . ?
C22A C23A 1.385(9) . ?
C23 H23 0.9500 . ?
C23 C24 1.412(8) . ?
C23 C24A 1.712(10) . ?
C23 C23A 0.571(6) . ?
C23 C22 1.370(9) . ?
C27A H27A 0.9500 . ?
C27A C26A 1.387(8) . ?
C27A C27 0.588(6) . ?
C27A C26 1.801(11) . ?
C27A C22 1.728(10) . ?
C26A H26A 0.9500 . ?
C26A C25A 1.366(11) . ?
C26A C27 1.278(9) . ?
C26A C26 0.828(9) . ?
C24 H24 0.9500 . ?
C24 C25 1.387(9) . ?
C24 C24A 0.825(8) . ?
C24 C23A 1.409(8) . ?
C25A H25A 0.9500 . ?
C25A C25 0.919(10) . ?
C25A C24A 1.388(12) . ?
C25A C27 1.959(10) . ?
C25A C26 0.604(8) . ?
C25 H25 0.9500 . ?
C25 C24A 0.765(8) . ?
C25 C26 1.367(10) . ?
C24A H24A 0.9500 . ?
C24A C26 1.611(11) . ?
C24A C23A 1.410(9) . ?
C27 H27 0.9500 . ?
C27 C26 1.410(10) . ?
C27 C23A 1.875(9) . ?
C27 C22 1.383(11) . ?
C26 H26 0.9500 . ?
C23A H23A 0.9500 . ?
C23A C22 1.046(12) . ?

loop_
_geom_torsion_atom_site_label_1
_geom_torsion_atom_site_label_2
_geom_torsion_atom_site_label_3
_geom_torsion_atom_site_label_4
_geom_torsion
_geom_torsion_site_symmetry_1
_geom_torsion_site_symmetry_2
_geom_torsion_site_symmetry_3
_geom_torsion_site_symmetry_4
_geom_torsion_publ_flag
Co1 N1 C13 C14 46.98(15) . . . . ?
Co1 N1 C12 P1 -40.20(12) . . . . ?
Co1 N1 C38 C37 16.04(17) . . . . ?
Co1 N3 C14 C13 18.17(16) . . . . ?
Co1 N3 C28 C29 50.15(15) . . . . ?
Co1 N3 C15 P2 -42.58(14) . . . . ?
Co1 N2 C30 C31 170.78(12) . . . . ?
Co1 N2 C37 C38 47.85(15) . . . . ?
Co1 N2 C29 C28 20.68(18) . . . . ?
P1 C7 C92 C11 179.35(15) . . . . ?
P1 C7 C8 C9 -179.45(19) . . . . ?
P1 C1 C6 C5 -175.6(2) . . . . ?
P1 C1 C2 C3 176.4(2) . . . . ?
P2 C16 C17 C18 178.01(15) . . . . ?
P2 C16 C21 C20 -177.90(17) . . . . ?
P2 C22A C23 C24 178.3(5) . . . . ?
P2 C22A C23 C24A -174.9(5) . . . . ?
P2 C22A C23 C23A -155.2(16) . . . . ?
P2 C22A C23 C22 -1(14) . . . . ?
P2 C22A C27A C26A -179.6(6) . . . . ?
P2 C22A C27A C27 176.8(16) . . . . ?
P2 C22A C27A C26 -178.6(7) . . . . ?
P2 C22A C27A C22 -166(7) . . . . ?
P2 C22A C27 C27A -5(2) . . . . ?
P2 C22A C27 C26A -167(4) . . . . ?
P2 C22A C27 C25A -179.5(9) . . . . ?
P2 C22A C27 C26 -176.5(10) . . . . ?
P2 C22A C27 C23A 178.6(19) . . . . ?
P2 C22A C27 C22 -173(5) . . . . ?
P2 C22A C23A C23 27.9(18) . . . . ?
P2 C22A C23A C24 155.5(11) . . . . ?
P2 C22A C23A C24A 179.9(6) . . . . ?
P2 C22A C23A C27 -179.0(13) . . . . ?
P2 C22A C23A C22 17(6) . . . . ?
O2 P2 C16 C17 27.58(17) . . . . ?
O2 P2 C16 C21 -155.10(15) . . . . ?
O2 P2 C15 N3 27.16(15) . . . . ?
O2 P2 C22A C23 176.7(4) . . . . ?
O2 P2 C22A C27A -11.6(8) . . . . ?
O2 P2 C22A C27 -9.4(16) . . . . ?
O2 P2 C22A C23A 169.0(7) . . . . ?
O2 P2 C22 C23 176.4(7) . . . . ?
O2 P2 C22 C27A -9.6(7) . . . . ?
O2 P2 C22 C27 -7.0(10) . . . . ?
O2 P2 C22 C23A 162.1(14) . . . . ?
O1 P1 C7 C92 -150.00(15) . . . . ?
O1 P1 C7 C8 29.64(18) . . . . ?
O1 P1 C1 C6 -149.52(18) . . . . ?
O1 P1 C1 C2 34.1(2) . . . . ?
O1 P1 C12 N1 31.55(14) . . . . ?
N1 C13 C14 N3 -45.23(19) . . . . ?
N3 C28 C29 N2 -49.4(2) . . . . ?
N2 C37 C38 N1 -44.51(19) . . . . ?
C31 C32 C33 C34 -0.7(3) . . . . ?
C31 C36 C35 C34 0.3(3) . . . . ?
C71 C76 C75 C74 0.4(3) . . . . ?
C71 C72 C73 C74 0.9(3) . . . . ?
C32 C31 C30 N2 90.3(2) . . . . ?
C32 C31 C36 C35 -2.7(3) . . . . ?
C32 C33 C34 C35 -1.8(3) . . . . ?
C76 C71 C72 C73 -0.9(3) . . . . ?
C76 C71 B2 C65 115.11(18) . . . . ?
C76 C71 B2 C83 -3.9(2) . . . . ?
C76 C71 B2 C77 -124.35(18) . . . . ?
C7 P1 O1 Co1 115.52(9) . . . . ?
C7 P1 C1 C6 -24.2(2) . . . . ?
C7 P1 C1 C2 159.35(18) . . . . ?
C7 P1 C12 N1 -90.88(13) . . . . ?
C7 C92 C11 C10 0.2(3) . . . . ?
C7 C8 C9 C10 0.0(4) . . . . ?
C67 C68 C69 C70 0.0(3) . . . . ?
C72 C71 C76 C75 0.3(3) . . . . ?
C72 C71 B2 C65 -67.0(2) . . . . ?
C72 C71 B2 C83 174.00(16) . . . . ?
C72 C71 B2 C77 53.6(2) . . . . ?
C82 C77 C78 C79 1.0(3) . . . . ?
C82 C77 B2 C71 -161.88(16) . . . . ?
C82 C77 B2 C65 -39.8(2) . . . . ?
C82 C77 B2 C83 77.7(2) . . . . ?
C13 N1 C12 P1 -153.95(12) . . . . ?
C13 N1 C38 C37 131.83(16) . . . . ?
C66 C65 C70 C69 0.5(3) . . . . ?
C66 C65 B2 C71 19.3(2) . . . . ?
C66 C65 B2 C83 139.83(17) . . . . ?
C66 C65 B2 C77 -101.09(19) . . . . ?
C66 C67 C68 C69 -0.3(3) . . . . ?
C30 N2 C37 C38 165.93(13) . . . . ?
C30 N2 C29 C28 -101.32(17) . . . . ?
C30 C31 C32 C33 -174.86(18) . . . . ?
C30 C31 C36 C35 175.06(19) . . . . ?
C83 C88 C87 C86 0.2(4) . . . . ?
C83 C84 C85 C86 -0.8(3) . . . . ?
C77 C82 C81 C80 0.1(3) . . . . ?
C77 C78 C79 C80 -0.1(3) . . . . ?
C88 C83 C84 C85 1.6(3) . . . . ?
C88 C83 B2 C71 -108.7(2) . . . . ?
C88 C83 B2 C65 129.69(19) . . . . ?
C88 C83 B2 C77 11.1(2) . . . . ?
C33 C34 C35 C36 2.0(3) . . . . ?
C68 C67 C66 C65 0.8(3) . . . . ?
C68 C69 C70 C65 -0.1(3) . . . . ?
C16 P2 O2 Co1 122.66(9) . . . . ?
C16 P2 C15 N3 -94.41(13) . . . . ?
C16 P2 C22A C23 -62.0(6) . . . . ?
C16 P2 C22A C27A 109.7(7) . . . . ?
C16 P2 C22A C27 111.9(14) . . . . ?
C16 P2 C22A C23A -69.7(8) . . . . ?
C16 P2 C22 C23 -58.4(9) . . . . ?
C16 P2 C22 C27A 115.6(5) . . . . ?
C16 P2 C22 C27 118.1(8) . . . . ?
C16 P2 C22 C23A -72.8(16) . . . . ?
C16 C17 C18 C19 0.2(3) . . . . ?
C16 C21 C20 C19 -0.1(3) . . . . ?
C92 C7 C8 C9 0.2(3) . . . . ?
C92 C11 C10 C9 0.0(3) . . . . ?
C1 P1 O1 Co1 -121.07(9) . . . . ?
C1 P1 C7 C92 84.59(17) . . . . ?
C1 P1 C7 C8 -95.77(17) . . . . ?
C1 P1 C12 N1 151.94(12) . . . . ?
C1 C6 C5 C4 -0.1(5) . . . . ?
C1 C2 C3 C4 -1.2(5) . . . . ?
C12 P1 O1 Co1 -5.21(10) . . . . ?
C12 P1 C7 C92 -30.43(18) . . . . ?
C12 P1 C7 C8 149.21(15) . . . . ?
C12 P1 C1 C6 93.4(2) . . . . ?
C12 P1 C1 C2 -83.0(2) . . . . ?
C12 N1 C13 C14 161.66(14) . . . . ?
C12 N1 C38 C37 -102.47(17) . . . . ?
C73 C74 C75 C76 -0.4(3) . . . . ?
C37 N2 C30 C31 56.41(19) . . . . ?
C37 N2 C29 C28 134.61(16) . . . . ?
C14 N3 C28 C29 -66.91(18) . . . . ?
C14 N3 C15 P2 77.95(15) . . . . ?
C28 N3 C14 C13 131.74(15) . . . . ?
C28 N3 C15 P2 -155.65(12) . . . . ?
C70 C65 C66 C67 -0.8(3) . . . . ?
C70 C65 B2 C71 -161.51(16) . . . . ?
C70 C65 B2 C83 -41.0(2) . . . . ?
C70 C65 B2 C77 78.06(19) . . . . ?
C78 C77 B2 C71 21.3(2) . . . . ?
C78 C77 B2 C65 143.36(17) . . . . ?
C78 C77 B2 C83 -99.1(2) . . . . ?
C79 C80 C81 C82 0.9(3) . . . . ?
C29 N2 C30 C31 -67.79(19) . . . . ?
C29 N2 C37 C38 -69.20(17) . . . . ?
C17 C16 C21 C20 -0.6(3) . . . . ?
C17 C18 C19 C20 -1.0(3) . . . . ?
C84 C83 C88 C87 -1.3(3) . . . . ?
C84 C83 B2 C71 69.5(2) . . . . ?
C84 C83 B2 C65 -52.1(2) . . . . ?
C84 C83 B2 C77 -170.72(16) . . . . ?
C15 P2 O2 Co1 2.36(11) . . . . ?
C15 P2 C16 C17 147.09(14) . . . . ?
C15 P2 C16 C21 -35.59(18) . . . . ?
C15 P2 C22A C23 59.7(6) . . . . ?
C15 P2 C22A C27A -128.6(7) . . . . ?
C15 P2 C22A C27 -126.4(14) . . . . ?
C15 P2 C22A C23A 52.0(8) . . . . ?
C15 P2 C22 C23 56.5(9) . . . . ?
C15 P2 C22 C27A -129.5(4) . . . . ?
C15 P2 C22 C27 -127.0(8) . . . . ?
C15 P2 C22 C23A 42.2(16) . . . . ?
C15 N3 C14 C13 -102.30(16) . . . . ?
C15 N3 C28 C29 166.72(15) . . . . ?
C11 C10 C9 C8 -0.1(4) . . . . ?
C38 N1 C13 C14 -71.27(18) . . . . ?
C38 N1 C12 P1 79.81(15) . . . . ?
C21 C16 C17 C18 0.6(3) . . . . ?
C81 C82 C77 C78 -1.0(3) . . . . ?
C81 C82 C77 B2 -178.09(17) . . . . ?
C81 C80 C79 C78 -0.9(3) . . . . ?
C58 C57 C56 C55 -0.1(4) . . . . ?
C75 C74 C73 C72 -0.2(3) . . . . ?
C63 C62 C61 C60 0.2(4) . . . . ?
C8 C7 C92 C11 -0.3(3) . . . . ?
C52 C51 C50 C49 -0.6(4) . . . . ?
C52 C47 C48 C49 -0.4(4) . . . . ?
C54 C55 C56 C57 -0.3(4) . . . . ?
C53 C58 C57 C56 0.3(3) . . . . ?
C53 C58 B1 C52 74.5(2) . . . . ?
C53 C58 B1 C59 -164.41(19) . . . . ?
C53 C58 B1 C41 -43.4(3) . . . . ?
C53 C54 C55 C56 0.7(4) . . . . ?
C18 C19 C20 C21 0.9(4) . . . . ?
C59 C60 C61 C62 0.5(4) . . . . ?
C64 C63 C62 C61 -0.3(4) . . . . ?
C64 C59 C60 C61 -1.0(4) . . . . ?
C64 C59 B1 C58 -129.7(2) . . . . ?
C64 C59 B1 C52 -10.5(3) . . . . ?
C64 C59 B1 C41 109.4(2) . . . . ?
C55 C54 C53 C58 -0.5(4) . . . . ?
C36 C31 C32 C33 2.9(3) . . . . ?
C36 C31 C30 N2 -87.5(2) . . . . ?
C41 C42 C43 C44 -0.5(4) . . . . ?
C41 C46 C45 C44 -2.6(4) . . . . ?
C51 C52 C47 C48 1.7(4) . . . . ?
C51 C52 B1 C58 12.9(3) . . . . ?
C51 C52 B1 C59 -107.2(2) . . . . ?
C51 C52 B1 C41 131.9(2) . . . . ?
C57 C58 C53 C54 0.0(3) . . . . ?
C57 C58 B1 C52 -100.1(2) . . . . ?
C57 C58 B1 C59 21.0(3) . . . . ?
C57 C58 B1 C41 142.0(2) . . . . ?
C87 C86 C85 C84 -0.4(4) . . . . ?
C85 C86 C87 C88 0.7(4) . . . . ?
C60 C59 C64 C63 0.9(3) . . . . ?
C60 C59 B1 C58 51.3(3) . . . . ?
C60 C59 B1 C52 170.5(2) . . . . ?
C60 C59 B1 C41 -69.6(3) . . . . ?
C62 C63 C64 C59 -0.3(4) . . . . ?
C47 C52 C51 C50 -1.2(3) . . . . ?
C47 C52 B1 C58 -167.5(2) . . . . ?
C47 C52 B1 C59 72.3(3) . . . . ?
C47 C52 B1 C41 -48.6(3) . . . . ?
C6 C1 C2 C3 -0.1(4) . . . . ?
C2 C1 C6 C5 0.7(4) . . . . ?
C42 C41 C46 C45 3.5(4) . . . . ?
C42 C41 B1 C58 -102.3(2) . . . . ?
C42 C41 B1 C52 139.9(2) . . . . ?
C42 C41 B1 C59 18.4(3) . . . . ?
B2 C71 C76 C75 178.34(17) . . . . ?
B2 C71 C72 C73 -179.07(17) . . . . ?
B2 C65 C66 C67 178.34(16) . . . . ?
B2 C65 C70 C69 -178.70(17) . . . . ?
B2 C83 C88 C87 177.0(2) . . . . ?
B2 C83 C84 C85 -176.70(18) . . . . ?
B2 C77 C78 C79 178.10(18) . . . . ?
C46 C41 C42 C43 -2.0(4) . . . . ?
C46 C41 B1 C58 75.3(3) . . . . ?
C46 C41 B1 C52 -42.4(3) . . . . ?
C46 C41 B1 C59 -163.9(2) . . . . ?
C46 C45 C44 C43 -0.1(4) . . . . ?
C48 C49 C50 C51 1.9(4) . . . . ?
C50 C49 C48 C47 -1.4(4) . . . . ?
C45 C44 C43 C42 1.6(4) . . . . ?
C5 C4 C3 C2 1.8(6) . . . . ?
B1 C58 C53 C54 -175.0(2) . . . . ?
B1 C58 C57 C56 175.3(2) . . . . ?
B1 C52 C51 C50 178.4(2) . . . . ?
B1 C52 C47 C48 -177.9(2) . . . . ?
B1 C59 C64 C63 -178.2(2) . . . . ?
B1 C59 C60 C61 178.1(2) . . . . ?
B1 C41 C42 C43 175.7(2) . . . . ?
B1 C41 C46 C45 -174.3(2) . . . . ?
C3 C4 C5 C6 -1.2(6) . . . . ?
C22A P2 O2 Co1 -116.3(4) . . . . ?
C22A P2 C16 C17 -90.5(3) . . . . ?
C22A P2 C16 C21 86.8(3) . . . . ?
C22A P2 C15 N3 142.8(3) . . . . ?
C22A P2 C22 C23 -180(100) . . . . ?
C22A P2 C22 C27A -6(3) . . . . ?
C22A P2 C22 C27 -3(2) . . . . ?
C22A P2 C22 C23A 166(5) . . . . ?
C22A C23 C24 C25 -1.6(9) . . . . ?
C22A C23 C24 C24A 14.3(10) . . . . ?
C22A C23 C24 C23A 17.7(9) . . . . ?
C22A C23 C24A C24 -167.2(9) . . . . ?
C22A C23 C24A C25A -15.4(9) . . . . ?
C22A C23 C24A C25 -76(2) . . . . ?
C22A C23 C24A C26 -12.4(6) . . . . ?
C22A C23 C24A C23A 17.2(12) . . . . ?
C22A C23 C23A C24 -155.9(11) . . . . ?
C22A C23 C23A C24A -153.8(18) . . . . ?
C22A C23 C23A C27 -35.1(18) . . . . ?
C22A C23 C23A C22 2.0(11) . . . . ?
C22A C23 C22 P2 179(100) . . . . ?
C22A C23 C22 C27A 8(14) . . . . ?
C22A C23 C22 C27 3(14) . . . . ?
C22A C23 C22 C23A -24(15) . . . . ?
C22A C27A C26A C25A -0.2(10) . . . . ?
C22A C27A C26A C27 -3.1(11) . . . . ?
C22A C27A C26A C26 2.4(12) . . . . ?
C22A C27A C27 C26A 176.6(12) . . . . ?
C22A C27A C27 C25A 174(2) . . . . ?
C22A C27A C27 C26 172.9(19) . . . . ?
C22A C27A C27 C23A 4.8(19) . . . . ?
C22A C27A C27 C22 3.2(11) . . . . ?
C22A C27A C26 C26A -177.9(10) . . . . ?
C22A C27A C26 C25A -20(6) . . . . ?
C22A C27A C26 C25 9.3(11) . . . . ?
C22A C27A C26 C24A -1.7(7) . . . . ?
C22A C27A C26 C27 -5.7(16) . . . . ?
C22A C27A C22 P2 12(6) . . . . ?
C22A C27A C22 C23 -176(7) . . . . ?
C22A C27A C22 C27 -161(7) . . . . ?
C22A C27A C22 C23A -162(7) . . . . ?
C22A C27 C26 C27A 170(3) . . . . ?
C22A C27 C26 C26A 176.8(14) . . . . ?
C22A C27 C26 C25A -16(4) . . . . ?
C22A C27 C26 C25 2.5(17) . . . . ?
C22A C27 C26 C24A -5.9(13) . . . . ?
C22A C27 C23A C23 54(3) . . . . ?
C22A C27 C23A C24 166.2(10) . . . . ?
C22A C27 C23A C24A 179.0(9) . . . . ?
C22A C27 C23A C22 3.7(15) . . . . ?
C22A C27 C22 P2 4(3) . . . . ?
C22A C27 C22 C23 -179(100) . . . . ?
C22A C27 C22 C27A 13(4) . . . . ?
C22A C27 C22 C23A -169(5) . . . . ?
C22A C23A C22 P2 -157(7) . . . . ?
C22A C23A C22 C23 170(6) . . . . ?
C22A C23A C22 C27A 14(5) . . . . ?
C22A C23A C22 C27 13(6) . . . . ?
C23 C22A C27A C26A -10.6(13) . . . . ?
C23 C22A C27A C27 -14.2(16) . . . . ?
C23 C22A C27A C26 -9.6(11) . . . . ?
C23 C22A C27A C22 3(5) . . . . ?
C23 C22A C27 C27A 169.1(13) . . . . ?
C23 C22A C27 C26A 7(6) . . . . ?
C23 C22A C27 C25A -5.7(12) . . . . ?
C23 C22A C27 C26 -2.7(16) . . . . ?
C23 C22A C27 C23A -7.6(5) . . . . ?
C23 C22A C27 C22 1(3) . . . . ?
C23 C22A C23A C24 128(2) . . . . ?
C23 C22A C23A C24A 152.0(19) . . . . ?
C23 C22A C23A C27 153.1(15) . . . . ?
C23 C22A C23A C22 -11(6) . . . . ?
C23 C24 C25 C25A 11.1(15) . . . . ?
C23 C24 C25 C24A 35.4(11) . . . . ?
C23 C24 C25 C26 1.2(10) . . . . ?
C23 C24 C24A C25A -123.3(19) . . . . ?
C23 C24 C24A C25 -149.7(9) . . . . ?
C23 C24 C24A C26 -69(2) . . . . ?
C23 C24 C24A C23A 1.4(5) . . . . ?
C23 C24 C23A C22A -137(2) . . . . ?
C23 C24 C23A C24A -176.5(14) . . . . ?
C23 C24 C23A C27 -153.3(14) . . . . ?
C23 C24 C23A C22 -121(3) . . . . ?
C23 C24A C26 C27A 10.7(7) . . . . ?
C23 C24A C26 C26A 18(3) . . . . ?
C23 C24A C26 C25A -174.2(12) . . . . ?
C23 C24A C26 C25 -152.9(9) . . . . ?
C23 C24A C26 C27 11.8(7) . . . . ?
C23 C24A C23A C22A -154.4(18) . . . . ?
C23 C24A C23A C24 3.7(15) . . . . ?
C23 C24A C23A C27 -155.1(15) . . . . ?
C23 C24A C23A C22 -151(2) . . . . ?
C23 C23A C22 P2 33(2) . . . . ?
C23 C23A C22 C27A -156.2(13) . . . . ?
C23 C23A C22 C27 -156.7(14) . . . . ?
C27A C22A C23 C24 8.3(14) . . . . ?
C27A C22A C23 C24A 15.1(11) . . . . ?
C27A C22A C23 C23A 34.8(18) . . . . ?
C27A C22A C23 C22 -171(16) . . . . ?
C27A C22A C27 C26A -162(6) . . . . ?
C27A C22A C27 C25A -174.8(19) . . . . ?
C27A C22A C27 C26 -172(2) . . . . ?
C27A C22A C27 C23A -176.7(13) . . . . ?
C27A C22A C27 C22 -168(4) . . . . ?
C27A C22A C23A C23 -151.5(15) . . . . ?
C27A C22A C23A C24 -23.9(19) . . . . ?
C27A C22A C23A C24A 0.4(12) . . . . ?
C27A C22A C23A C27 1.6(6) . . . . ?
C27A C22A C23A C22 -162(7) . . . . ?
C27A C26A C25A C25 25.0(17) . . . . ?
C27A C26A C25A C24A 0.3(10) . . . . ?
C27A C26A C25A C27 -1.2(6) . . . . ?
C27A C26A C25A C26 10(3) . . . . ?
C27A C26A C27 C22A 163(6) . . . . ?
C27A C26A C27 C25A 177.5(12) . . . . ?
C27A C26A C27 C26 174.6(14) . . . . ?
C27A C26A C27 C23A 175.2(17) . . . . ?
C27A C26A C27 C22 166(3) . . . . ?
C27A C26A C26 C25A -171(3) . . . . ?
C27A C26A C26 C24A -9(3) . . . . ?
C27A C26A C26 C27 -2.4(6) . . . . ?
C27A C27 C26 C26A 6.4(17) . . . . ?
C27A C27 C26 C25A 173(3) . . . . ?
C27A C27 C26 C25 -167.9(15) . . . . ?
C27A C27 C26 C24A -176.3(16) . . . . ?
C27A C27 C23A C22A -6(3) . . . . ?
C27A C27 C23A C23 47(4) . . . . ?
C27A C27 C23A C24 160(3) . . . . ?
C27A C27 C23A C24A 173(3) . . . . ?
C27A C27 C23A C22 -3(3) . . . . ?
C27A C27 C22 P2 -8.3(18) . . . . ?
C27A C27 C22 C23 168.3(15) . . . . ?
C27A C27 C22 C23A 178.5(16) . . . . ?
C26A C27A C27 C22A -176.6(12) . . . . ?
C26A C27A C27 C25A -2.3(11) . . . . ?
C26A C27A C27 C26 -3.7(10) . . . . ?
C26A C27A C27 C23A -172(3) . . . . ?
C26A C27A C27 C22 -173.5(14) . . . . ?
C26A C27A C26 C25A 158(7) . . . . ?
C26A C27A C26 C25 -172.7(16) . . . . ?
C26A C27A C26 C24A 176.2(12) . . . . ?
C26A C27A C26 C27 172(2) . . . . ?
C26A C27A C22 P2 179.1(5) . . . . ?
C26A C27A C22 C23 -8.6(15) . . . . ?
C26A C27A C22 C27 6.5(14) . . . . ?
C26A C27A C22 C23A 4.8(13) . . . . ?
C26A C25A C25 C24 -31(2) . . . . ?
C26A C25A C25 C24A -44.1(18) . . . . ?
C26A C25A C25 C26 -6.5(12) . . . . ?
C26A C25A C24A C23 10.8(11) . . . . ?
C26A C25A C24A C24 116(2) . . . . ?
C26A C25A C24A C25 153.5(12) . . . . ?
C26A C25A C24A C26 3.4(10) . . . . ?
C26A C25A C24A C23A -0.1(9) . . . . ?
C26A C25A C26 C27A -152(8) . . . . ?
C26A C25A C26 C25 169.6(19) . . . . ?
C26A C25A C26 C24A -172(2) . . . . ?
C26A C25A C26 C27 -159(5) . . . . ?
C26A C27 C26 C27A -6.4(17) . . . . ?
C26A C27 C26 C25A 167(4) . . . . ?
C26A C27 C26 C25 -174.3(13) . . . . ?
C26A C27 C26 C24A 177.3(10) . . . . ?
C26A C27 C23A C22A -176.7(12) . . . . ?
C26A C27 C23A C23 -123(3) . . . . ?
C26A C27 C23A C24 -10.5(10) . . . . ?
C26A C27 C23A C24A 2.3(8) . . . . ?
C26A C27 C23A C22 -173.0(12) . . . . ?
C26A C27 C22 P2 -172.8(16) . . . . ?
C26A C27 C22 C23 4(3) . . . . ?
C26A C27 C22 C27A -165(3) . . . . ?
C26A C27 C22 C23A 14(2) . . . . ?
C24 C23 C24A C25A 151.8(12) . . . . ?
C24 C23 C24A C25 91(2) . . . . ?
C24 C23 C24A C26 154.8(10) . . . . ?
C24 C23 C24A C23A -175.6(17) . . . . ?
C24 C23 C23A C22A 155.9(11) . . . . ?
C24 C23 C23A C24A 2.1(8) . . . . ?
C24 C23 C23A C27 121(2) . . . . ?
C24 C23 C23A C22 157.9(11) . . . . ?
C24 C23 C22 P2 178.3(6) . . . . ?
C24 C23 C22 C27A 7.1(17) . . . . ?
C24 C23 C22 C27 1.9(14) . . . . ?
C24 C23 C22 C23A -25.0(13) . . . . ?
C24 C25 C24A C23 -74(2) . . . . ?
C24 C25 C24A C25A -163.3(10) . . . . ?
C24 C25 C24A C26 -150.8(10) . . . . ?
C24 C25 C24A C23A -112(2) . . . . ?
C24 C25 C26 C27A -5.9(13) . . . . ?
C24 C25 C26 C25A 161.7(18) . . . . ?
C24 C25 C26 C24A 16.6(6) . . . . ?
C24 C25 C26 C27 -1.2(12) . . . . ?
C24 C24A C26 C27A 67(2) . . . . ?
C24 C24A C26 C26A 74(3) . . . . ?
C24 C24A C26 C25A -118(2) . . . . ?
C24 C24A C26 C25 -97(2) . . . . ?
C24 C24A C26 C27 68(2) . . . . ?
C24 C24A C23A C22A -158.2(9) . . . . ?
C24 C24A C23A C23 -3.7(14) . . . . ?
C24 C24A C23A C27 -158.8(7) . . . . ?
C24 C24A C23A C22 -154.5(12) . . . . ?
C24 C23A C22 P2 147.2(15) . . . . ?
C24 C23A C22 C23 114(3) . . . . ?
C24 C23A C22 C27A -42(3) . . . . ?
C24 C23A C22 C27 -43(2) . . . . ?
C25A C26A C27 C22A -15(5) . . . . ?
C25A C26A C27 C27A -177.5(12) . . . . ?
C25A C26A C27 C26 -2.8(8) . . . . ?
C25A C26A C27 C23A -2.3(8) . . . . ?
C25A C26A C27 C22 -11(2) . . . . ?
C25A C26A C26 C27A 171(3) . . . . ?
C25A C26A C26 C24A 162(5) . . . . ?
C25A C26A C26 C27 169(3) . . . . ?
C25A C25 C24A C23 89(2) . . . . ?
C25A C25 C24A C24 163.3(10) . . . . ?
C25A C25 C24A C26 12.5(7) . . . . ?
C25A C25 C24A C23A 51(2) . . . . ?
C25A C25 C26 C27A -168(2) . . . . ?
C25A C25 C26 C24A -145.1(19) . . . . ?
C25A C25 C26 C27 -163(2) . . . . ?
C25A C24A C26 C27A -175.1(16) . . . . ?
C25A C24A C26 C26A -168(4) . . . . ?
C25A C24A C26 C25 21.4(13) . . . . ?
C25A C24A C26 C27 -174.0(16) . . . . ?
C25A C24A C23A C22A -0.3(10) . . . . ?
C25A C24A C23A C23 154.1(13) . . . . ?
C25A C24A C23A C24 157.8(10) . . . . ?
C25A C24A C23A C27 -1.0(6) . . . . ?
C25A C24A C23A C22 3.4(13) . . . . ?
C25A C27 C26 C27A -173(3) . . . . ?
C25A C27 C26 C26A -167(4) . . . . ?
C25A C27 C26 C25 19(3) . . . . ?
C25A C27 C26 C24A 10(3) . . . . ?
C25A C27 C23A C22A -178.4(9) . . . . ?
C25A C27 C23A C23 -125(3) . . . . ?
C25A C27 C23A C24 -12.2(6) . . . . ?
C25A C27 C23A C24A 0.6(4) . . . . ?
C25A C27 C23A C22 -174.7(10) . . . . ?
C25A C27 C22 P2 178.8(6) . . . . ?
C25A C27 C22 C23 -4.6(12) . . . . ?
C25A C27 C22 C27A -172.9(19) . . . . ?
C25A C27 C22 C23A 5.6(11) . . . . ?
C25 C24 C24A C23 149.7(9) . . . . ?
C25 C24 C24A C25A 26.4(15) . . . . ?
C25 C24 C24A C26 81(2) . . . . ?
C25 C24 C24A C23A 151.1(11) . . . . ?
C25 C24 C23A C22A 26.5(16) . . . . ?
C25 C24 C23A C23 163.2(12) . . . . ?
C25 C24 C23A C24A -13.3(5) . . . . ?
C25 C24 C23A C27 9.9(7) . . . . ?
C25 C24 C23A C22 43(2) . . . . ?
C25 C25A C24A C23 -142.6(13) . . . . ?
C25 C25A C24A C24 -38(2) . . . . ?
C25 C25A C24A C26 -150.1(17) . . . . ?
C25 C25A C24A C23A -153.6(12) . . . . ?
C25 C25A C26 C27A 39(7) . . . . ?
C25 C25A C26 C26A -169.6(19) . . . . ?
C25 C25A C26 C24A 18.6(10) . . . . ?
C25 C25A C26 C27 31(4) . . . . ?
C25 C24A C26 C27A 163.6(9) . . . . ?
C25 C24A C26 C26A 171(3) . . . . ?
C25 C24A C26 C25A -21.4(12) . . . . ?
C25 C24A C26 C27 164.7(10) . . . . ?
C25 C24A C23A C22A -34(2) . . . . ?
C25 C24A C23A C23 121(2) . . . . ?
C25 C24A C23A C24 124(2) . . . . ?
C25 C24A C23A C27 -35(2) . . . . ?
C25 C24A C23A C22 -30(2) . . . . ?
C24A C23 C24 C25 -15.9(5) . . . . ?
C24A C23 C24 C23A 3.4(13) . . . . ?
C24A C23 C23A C22A 153.8(18) . . . . ?
C24A C23 C23A C24 -2.1(8) . . . . ?
C24A C23 C23A C27 119(3) . . . . ?
C24A C23 C23A C22 155.8(17) . . . . ?
C24A C23 C22 P2 -174.9(7) . . . . ?
C24A C23 C22 C27A 14.0(13) . . . . ?
C24A C23 C22 C27 8.7(10) . . . . ?
C24A C23 C22 C23A -18.2(13) . . . . ?
C24A C24 C25 C25A -24.4(14) . . . . ?
C24A C24 C25 C26 -34.2(12) . . . . ?
C24A C24 C23A C22A 39.7(16) . . . . ?
C24A C24 C23A C23 176.5(14) . . . . ?
C24A C24 C23A C27 23.1(8) . . . . ?
C24A C24 C23A C22 56(2) . . . . ?
C24A C25A C25 C24 12.9(8) . . . . ?
C24A C25A C25 C26 38(2) . . . . ?
C24A C25A C26 C27A 20(6) . . . . ?
C24A C25A C26 C26A 172(2) . . . . ?
C24A C25A C26 C25 -18.6(10) . . . . ?
C24A C25A C26 C27 12(3) . . . . ?
C24A C25 C26 C27A -22.5(12) . . . . ?
C24A C25 C26 C25A 145.1(19) . . . . ?
C24A C25 C26 C27 -17.8(11) . . . . ?
C24A C23A C22 P2 -176.2(10) . . . . ?
C24A C23A C22 C23 151(2) . . . . ?
C24A C23A C22 C27A -5.4(15) . . . . ?
C24A C23A C22 C27 -6.0(14) . . . . ?
C27 C22A C23 C24 2.2(11) . . . . ?
C27 C22A C23 C24A 9.0(9) . . . . ?
C27 C22A C23 C23A 28.6(17) . . . . ?
C27 C22A C23 C22 -177(100) . . . . ?
C27 C22A C27A C26A 3.6(12) . . . . ?
C27 C22A C27A C26 4.6(13) . . . . ?
C27 C22A C27A C22 17(6) . . . . ?
C27 C22A C23A C23 -153.1(15) . . . . ?
C27 C22A C23A C24 -25.5(18) . . . . ?
C27 C22A C23A C24A -1.1(11) . . . . ?
C27 C22A C23A C22 -164(7) . . . . ?
C27 C27A C26A C25A 2.9(14) . . . . ?
C27 C27A C26A C26 5.5(15) . . . . ?
C27 C27A C26 C26A -172(2) . . . . ?
C27 C27A C26 C25A -14(6) . . . . ?
C27 C27A C26 C25 15.0(19) . . . . ?
C27 C27A C26 C24A 3.9(17) . . . . ?
C27 C27A C22 P2 172.5(17) . . . . ?
C27 C27A C22 C23 -15.1(19) . . . . ?
C27 C27A C22 C23A -1.7(17) . . . . ?
C27 C26A C25A C25 26.2(16) . . . . ?
C27 C26A C25A C24A 1.6(8) . . . . ?
C27 C26A C25A C26 11(3) . . . . ?
C27 C26A C26 C27A 2.4(6) . . . . ?
C27 C26A C26 C25A -169(3) . . . . ?
C27 C26A C26 C24A -7(3) . . . . ?
C27 C25A C25 C24 -13.6(14) . . . . ?
C27 C25A C25 C24A -26.5(11) . . . . ?
C27 C25A C25 C26 11.1(14) . . . . ?
C27 C25A C24A C23 11.9(8) . . . . ?
C27 C25A C24A C24 117(2) . . . . ?
C27 C25A C24A C25 154.5(10) . . . . ?
C27 C25A C24A C26 4.4(12) . . . . ?
C27 C25A C24A C23A 1.0(6) . . . . ?
C27 C25A C26 C27A 8(4) . . . . ?
C27 C25A C26 C26A 159(5) . . . . ?
C27 C25A C26 C25 -31(4) . . . . ?
C27 C25A C26 C24A -12(3) . . . . ?
C27 C23A C22 P2 -170(2) . . . . ?
C27 C23A C22 C23 156.7(14) . . . . ?
C27 C23A C22 C27A 0.5(5) . . . . ?
C26 C27A C26A C25A -2.6(8) . . . . ?
C26 C27A C26A C27 -5.5(15) . . . . ?
C26 C27A C27 C22A -172.9(19) . . . . ?
C26 C27A C27 C26A 3.7(10) . . . . ?
C26 C27A C27 C25A 1.4(6) . . . . ?
C26 C27A C27 C23A -168(4) . . . . ?
C26 C27A C27 C22 -170(2) . . . . ?
C26 C27A C22 P2 179.2(5) . . . . ?
C26 C27A C22 C23 -8.4(13) . . . . ?
C26 C27A C22 C27 6.7(14) . . . . ?
C26 C27A C22 C23A 5.0(10) . . . . ?
C26 C26A C25A C25 15(3) . . . . ?
C26 C26A C25A C24A -9(3) . . . . ?
C26 C26A C25A C27 -11(3) . . . . ?
C26 C26A C27 C22A -12(5) . . . . ?
C26 C26A C27 C27A -174.6(14) . . . . ?
C26 C26A C27 C25A 2.8(8) . . . . ?
C26 C26A C27 C23A 0.5(10) . . . . ?
C26 C26A C27 C22 -8(2) . . . . ?
C26 C25A C25 C24 -25(2) . . . . ?
C26 C25A C25 C24A -38(2) . . . . ?
C26 C25A C24A C23 7.5(16) . . . . ?
C26 C25A C24A C24 112(2) . . . . ?
C26 C25A C24A C25 150.1(17) . . . . ?
C26 C25A C24A C23A -3.4(15) . . . . ?
C26 C25 C24A C23 77(2) . . . . ?
C26 C25 C24A C24 150.8(10) . . . . ?
C26 C25 C24A C25A -12.5(7) . . . . ?
C26 C25 C24A C23A 39(2) . . . . ?
C26 C24A C23A C22A -1.6(8) . . . . ?
C26 C24A C23A C23 152.8(14) . . . . ?
C26 C24A C23A C24 156.6(9) . . . . ?
C26 C24A C23A C27 -2.3(5) . . . . ?
C26 C24A C23A C22 2.1(12) . . . . ?
C26 C27 C23A C22A -176.4(10) . . . . ?
C26 C27 C23A C23 -123(3) . . . . ?
C26 C27 C23A C24 -10.2(7) . . . . ?
C26 C27 C23A C24A 2.6(6) . . . . ?
C26 C27 C23A C22 -172.8(11) . . . . ?
C26 C27 C22 P2 -178.4(7) . . . . ?
C26 C27 C22 C23 -1.9(14) . . . . ?
C26 C27 C22 C27A -170(2) . . . . ?
C26 C27 C22 C23A 8.3(13) . . . . ?
C23A C22A C23 C24 -26.4(13) . . . . ?
C23A C22A C23 C24A -19.6(13) . . . . ?
C23A C22A C23 C22 154(15) . . . . ?
C23A C22A C27A C26A -0.2(12) . . . . ?
C23A C22A C27A C27 -3.8(15) . . . . ?
C23A C22A C27A C26 0.9(9) . . . . ?
C23A C22A C27A C22 13(5) . . . . ?
C23A C22A C27 C27A 176.7(13) . . . . ?
C23A C22A C27 C26A 15(5) . . . . ?
C23A C22A C27 C25A 1.9(11) . . . . ?
C23A C22A C27 C26 4.9(14) . . . . ?
C23A C22A C27 C22 8(3) . . . . ?
C23A C23 C24 C25 -19.3(14) . . . . ?
C23A C23 C24 C24A -3.4(13) . . . . ?
C23A C23 C24A C24 175.6(17) . . . . ?
C23A C23 C24A C25A -32.5(16) . . . . ?
C23A C23 C24A C25 -93(3) . . . . ?
C23A C23 C24A C26 -29.5(15) . . . . ?
C23A C23 C22 P2 -156.7(17) . . . . ?
C23A C23 C22 C27A 32.2(18) . . . . ?
C23A C23 C22 C27 26.9(16) . . . . ?
C23A C24 C25 C25A 3.5(13) . . . . ?
C23A C24 C25 C24A 27.8(11) . . . . ?
C23A C24 C25 C26 -6.4(8) . . . . ?
C23A C24 C24A C23 -1.4(5) . . . . ?
C23A C24 C24A C25A -125(2) . . . . ?
C23A C24 C24A C25 -151.1(11) . . . . ?
C23A C24 C24A C26 -70(2) . . . . ?
C23A C24A C26 C27A 1.9(6) . . . . ?
C23A C24A C26 C26A 9(3) . . . . ?
C23A C24A C26 C25A 177.0(13) . . . . ?
C23A C24A C26 C25 -161.7(9) . . . . ?
C23A C24A C26 C27 3.0(6) . . . . ?
C23A C27 C26 C27A 174.0(19) . . . . ?
C23A C27 C26 C26A -179.6(9) . . . . ?
C23A C27 C26 C25A -13(3) . . . . ?
C23A C27 C26 C25 6.1(8) . . . . ?
C23A C27 C26 C24A -2.2(5) . . . . ?
C23A C27 C22 P2 173.3(14) . . . . ?
C23A C27 C22 C23 -10.2(6) . . . . ?
C23A C27 C22 C27A -178.5(16) . . . . ?
C22 P2 O2 Co1 -115.4(4) . . . . ?
C22 P2 C16 C17 -101.8(3) . . . . ?
C22 P2 C16 C21 75.5(3) . . . . ?
C22 P2 C15 N3 153.8(3) . . . . ?
C22 P2 C22A C23 0(3) . . . . ?
C22 P2 C22A C27A 172(4) . . . . ?
C22 P2 C22A C27 174(4) . . . . ?
C22 P2 C22A C23A -8(2) . . . . ?
C22 C23 C24 C25 -1.5(11) . . . . ?
C22 C23 C24 C24A 14.4(11) . . . . ?
C22 C23 C24 C23A 17.8(10) . . . . ?
C22 C23 C24A C24 -167.5(9) . . . . ?
C22 C23 C24A C25A -15.7(10) . . . . ?
C22 C23 C24A C25 -77(2) . . . . ?
C22 C23 C24A C26 -12.7(8) . . . . ?
C22 C23 C24A C23A 16.8(12) . . . . ?
C22 C23 C23A C22A -2.0(11) . . . . ?
C22 C23 C23A C24 -157.9(11) . . . . ?
C22 C23 C23A C24A -155.8(17) . . . . ?
C22 C23 C23A C27 -37.1(19) . . . . ?
C22 C27A C26A C25A -2.1(9) . . . . ?
C22 C27A C26A C27 -5.1(11) . . . . ?
C22 C27A C26A C26 0.4(11) . . . . ?
C22 C27A C27 C22A -3.2(11) . . . . ?
C22 C27A C27 C26A 173.5(14) . . . . ?
C22 C27A C27 C25A 171(2) . . . . ?
C22 C27A C27 C26 170(2) . . . . ?
C22 C27A C27 C23A 1.7(17) . . . . ?
C22 C27A C26 C26A -179.6(10) . . . . ?
C22 C27A C26 C25A -21(6) . . . . ?
C22 C27A C26 C25 7.7(10) . . . . ?
C22 C27A C26 C24A -3.4(6) . . . . ?
C22 C27A C26 C27 -7.3(16) . . . . ?
C22 C27 C26 C27A 169(2) . . . . ?
C22 C27 C26 C26A 175.9(11) . . . . ?
C22 C27 C26 C25A -17(3) . . . . ?
C22 C27 C26 C25 1.5(13) . . . . ?
C22 C27 C26 C24A -6.8(10) . . . . ?
C22 C27 C23A C22A -3.7(15) . . . . ?
C22 C27 C23A C23 50(3) . . . . ?
C22 C27 C23A C24 162.5(11) . . . . ?
C22 C27 C23A C24A 175.3(11) . . . . ?
